data_4119447
loop_
_publ_author_name
'Polly L. Arnold'
'Emmalina Hollis'
'Gary S. Nichol'
'Jason B. Love'
'Jean-Christophe Griveau'
'Roberto Caciuffo'
'Nicola Magnani'
'Laurent Maron'
'Ludovic Castro'
'Ahmed Yahia'
'Samuel O. Odoh'
'Georg Schreckenbach'

_publ_section_title
;
 Oxo-Functionalization and Reduction of the Uranyl Ion through
 Lanthanide-Element Bond Homolysis: Synthetic, Structural, and Bonding
 Analysis of a Series of Singly Reduced Uranyl-Rare Earth 5f1-4fn
 Complexes
;
_journal_name_full 'Journal of the American Chemical Society'
_journal_page_first 3841
_journal_page_last 3854
_journal_paper_doi 10.1021/ja308993g
_journal_volume 135
_journal_year 2013
_chemical_formula_moiety 'C109 H105 Er2 N21 O4 U2'
_chemical_formula_sum 'C109 H105 Er2 N21 O4 U2'
_chemical_formula_weight 2583.72
_chemical_name_systematic
;
 ?
;
_space_group_IT_number 14
_symmetry_cell_setting monoclinic
_symmetry_space_group_name_Hall '-P 2ybc'
_symmetry_space_group_name_H-M 'P 1 21/c 1'
_atom_sites_solution_hydrogens geom
_atom_sites_solution_primary direct
_atom_sites_solution_secondary difmap
_audit_creation_method SHELXL-97
_cell_angle_alpha 90.00
_cell_angle_beta 108.055(2)
_cell_angle_gamma 90.00
_cell_formula_units_Z 4
_cell_length_a 16.3807(3)
_cell_length_b 27.5419(4)
_cell_length_c 23.0385(4)
_cell_measurement_reflns_used 21586
_cell_measurement_temperature 100(2)
_cell_measurement_theta_max 29.1789
_cell_measurement_theta_min 2.9716
_cell_volume 9882.1(3)
_computing_cell_refinement
;
CrysAlisPro, Oxford Diffraction Ltd.,
Version 1.171.33.55 (release 05-01-2010 CrysAlis171 .NET)
(compiled Jan  5 2010,16:28:46)
;
_computing_data_collection
;
CrysAlisPro, Oxford Diffraction Ltd.,
Version 1.171.33.55 (release 05-01-2010 CrysAlis171 .NET)
(compiled Jan  5 2010,16:28:46)
;
_computing_data_reduction
;
CrysAlisPro, Oxford Diffraction Ltd.,
Version 1.171.33.55 (release 05-01-2010 CrysAlis171 .NET)
(compiled Jan  5 2010,16:28:46)
;
_computing_molecular_graphics 'ORTEP (Farrugia, 1997)'
_computing_structure_refinement 'SHELXL-97 (Sheldrick, 1997)'
_computing_structure_solution 'SHELXS-97 (Sheldrick, 1990)'
_diffrn_ambient_temperature 100(2)
_diffrn_detector_area_resol_mean 16.1042
_diffrn_measured_fraction_theta_full 0.978
_diffrn_measured_fraction_theta_max 0.978
_diffrn_measurement_device_type 'Xcalibur, Eos'
_diffrn_measurement_method '\w scans'
_diffrn_radiation_monochromator graphite
_diffrn_radiation_source 'fine-focus sealed tube'
_diffrn_radiation_type MoK\a
_diffrn_radiation_wavelength 0.71073
_diffrn_reflns_av_R_equivalents 0.0478
_diffrn_reflns_av_sigmaI/netI 0.0652
_diffrn_reflns_limit_h_max 21
_diffrn_reflns_limit_h_min -21
_diffrn_reflns_limit_k_max 34
_diffrn_reflns_limit_k_min -35
_diffrn_reflns_limit_l_max 28
_diffrn_reflns_limit_l_min -29
_diffrn_reflns_number 65338
_diffrn_reflns_theta_full 27.50
_diffrn_reflns_theta_max 27.50
_diffrn_reflns_theta_min 2.98
_exptl_absorpt_coefficient_mu 5.014
_exptl_absorpt_correction_T_max 1.00000
_exptl_absorpt_correction_T_min 0.58737
_exptl_absorpt_correction_type multi-scan
_exptl_absorpt_process_details
;
CrysAlisPro, Oxford Diffraction Ltd.,
Version 1.171.34.40 (release 27-08-2010 CrysAlis171 .NET)
(compiled Aug 27 2010,11:50:40)
empirical absorption correction using spherical harmonics,
 implemented in SCALE3 ABSPACK scaling algorithm.
;
_exptl_crystal_colour orange
_exptl_crystal_density_diffrn 1.737
_exptl_crystal_description plate
_exptl_crystal_F_000 5032
_exptl_crystal_size_max 0.280
_exptl_crystal_size_mid 0.166
_exptl_crystal_size_min 0.031
_refine_diff_density_max 1.770
_refine_diff_density_min -1.890
_refine_diff_density_rms 0.157
_refine_ls_extinction_method none
_refine_ls_goodness_of_fit_ref 1.074
_refine_ls_hydrogen_treatment constr
_refine_ls_matrix_type full
_refine_ls_number_parameters 1314
_refine_ls_number_reflns 22196
_refine_ls_number_restraints 162
_refine_ls_restrained_S_all 1.072
_refine_ls_R_factor_all 0.0647
_refine_ls_R_factor_gt 0.0390
_refine_ls_shift/su_max 0.003
_refine_ls_shift/su_mean 0.000
_refine_ls_structure_factor_coef Fsqd
_refine_ls_weighting_details 'calc w=1/[\s^2^(Fo^2^)+(0.0203P)^2^+22.2297P] where P=(Fo^2^+2Fc^2^)/3'
_refine_ls_weighting_scheme calc
_refine_ls_wR_factor_gt 0.0727
_refine_ls_wR_factor_ref 0.0826
_reflns_number_gt 16914
_reflns_number_total 22196
_reflns_threshold_expression >2\s(I)
_cod_data_source_file ja308993g_si_010.cif
_cod_data_source_block p10093
_cod_database_code 4119447

loop_
_symmetry_equiv_pos_as_xyz
'x, y, z'
'-x, y+1/2, -z+1/2'
'-x, -y, -z'
'x, -y-1/2, z-1/2'

loop_
_atom_site_label
_atom_site_type_symbol
_atom_site_fract_x
_atom_site_fract_y
_atom_site_fract_z
_atom_site_U_iso_or_equiv
_atom_site_adp_type
_atom_site_occupancy
_atom_site_symmetry_multiplicity
_atom_site_calc_flag
_atom_site_refinement_flags
_atom_site_disorder_assembly
_atom_site_disorder_group
C1 C 0.8304(4) 0.9533(2) 0.8309(3) 0.0277(14) Uani 1 1 d . . .
H1 H 0.7878 0.9313 0.8080 0.033 Uiso 1 1 calc R . .
C2 C 0.8510(4) 0.9940(2) 0.8016(3) 0.0260(13) Uani 1 1 d . . .
C3 C 0.8194(4) 1.0091(2) 0.7406(3) 0.0319(15) Uani 1 1 d . . .
H3 H 0.7753 0.9939 0.7088 0.038 Uiso 1 1 calc R . .
C4 C 0.8649(4) 1.0502(2) 0.7359(3) 0.0354(16) Uani 1 1 d . . .
H4 H 0.8574 1.0690 0.7000 0.042 Uiso 1 1 calc R . .
C5 C 0.9239(4) 1.0592(2) 0.7930(3) 0.0251(13) Uani 1 1 d . . .
C6 C 0.9893(4) 1.1000(2) 0.8126(3) 0.0304(14) Uani 1 1 d . . .
C7 C 0.9723(4) 1.1301(2) 0.8639(3) 0.0339(15) Uani 1 1 d . . .
H7A H 0.9748 1.1089 0.8986 0.051 Uiso 1 1 calc R . .
H7B H 0.9153 1.1450 0.8488 0.051 Uiso 1 1 calc R . .
H7C H 1.0159 1.1555 0.8770 0.051 Uiso 1 1 calc R . .
C8 C 0.9851(4) 1.1332(2) 0.7587(3) 0.0450(18) Uani 1 1 d . . .
H8A H 1.0245 1.1606 0.7728 0.068 Uiso 1 1 calc R . .
H8B H 0.9264 1.1455 0.7412 0.068 Uiso 1 1 calc R . .
H8C H 1.0016 1.1150 0.7276 0.068 Uiso 1 1 calc R . .
C9 C 1.0789(4) 1.0778(2) 0.8364(3) 0.0285(14) Uani 1 1 d . . .
C10 C 1.1521(4) 1.0870(2) 0.8187(3) 0.0318(15) Uani 1 1 d . . .
H10 H 1.1561 1.1091 0.7880 0.038 Uiso 1 1 calc R . .
C11 C 1.2178(4) 1.0577(2) 0.8548(3) 0.0321(15) Uani 1 1 d . . .
H11 H 1.2749 1.0555 0.8531 0.039 Uiso 1 1 calc R . .
C12 C 1.1830(4) 1.0325(2) 0.8936(3) 0.0240(13) Uani 1 1 d . . .
C13 C 1.2180(4) 0.9958(2) 0.9375(3) 0.0255(13) Uani 1 1 d . . .
H13 H 1.2743 0.9840 0.9425 0.031 Uiso 1 1 calc R . .
C14 C 1.2085(3) 0.9361(2) 1.0061(3) 0.0222(12) Uani 1 1 d . . .
C15 C 1.2224(3) 0.9367(2) 1.0691(3) 0.0251(13) Uani 1 1 d . . .
H15 H 1.2099 0.9656 1.0871 0.030 Uiso 1 1 calc R . .
C16 C 1.2535(4) 0.8972(2) 1.1067(3) 0.0282(14) Uani 1 1 d . . .
C17 C 1.2662(4) 0.9001(2) 1.1731(3) 0.0371(16) Uani 1 1 d . . .
H17A H 1.2567 0.9335 1.1840 0.056 Uiso 1 1 calc R . .
H17B H 1.3249 0.8902 1.1956 0.056 Uiso 1 1 calc R . .
H17C H 1.2254 0.8785 1.1835 0.056 Uiso 1 1 calc R . .
C18 C 1.3031(5) 0.8100(2) 1.1185(3) 0.0440(18) Uani 1 1 d . . .
H18A H 1.3020 0.7821 1.0919 0.066 Uiso 1 1 calc R . .
H18B H 1.2662 0.8034 1.1439 0.066 Uiso 1 1 calc R . .
H18C H 1.3621 0.8157 1.1447 0.066 Uiso 1 1 calc R . .
C19 C 1.2710(4) 0.8541(2) 1.0802(3) 0.0299(14) Uani 1 1 d . . .
C20 C 1.2557(4) 0.8530(2) 1.0181(3) 0.0279(14) Uani 1 1 d . . .
H20 H 1.2674 0.8237 1.0004 0.034 Uiso 1 1 calc R . .
C21 C 1.2241(4) 0.8925(2) 0.9795(3) 0.0263(13) Uani 1 1 d . . .
C22 C 1.2613(4) 0.8634(2) 0.8973(3) 0.0318(15) Uani 1 1 d . . .
H22 H 1.3171 0.8597 0.9257 0.038 Uiso 1 1 calc R . .
C23 C 1.2451(4) 0.8441(2) 0.8380(3) 0.0338(15) Uani 1 1 d . . .
C24 C 1.2968(5) 0.8127(3) 0.8177(3) 0.056(2) Uani 1 1 d . . .
H24 H 1.3549 0.8046 0.8384 0.068 Uiso 1 1 calc R . .
C25 C 1.2467(6) 0.7954(3) 0.7611(3) 0.057(2) Uani 1 1 d . . .
H25 H 1.2644 0.7732 0.7358 0.069 Uiso 1 1 calc R . .
C26 C 1.1666(4) 0.8165(2) 0.7486(3) 0.0332(15) Uani 1 1 d . . .
C27 C 1.0936(5) 0.8112(3) 0.6899(3) 0.0449(19) Uani 1 1 d . . .
C28 C 1.1047(7) 0.7642(4) 0.6585(5) 0.098(4) Uani 1 1 d . . .
H28A H 1.1047 0.7367 0.6854 0.147 Uiso 1 1 calc R . .
H28B H 1.1593 0.7651 0.6493 0.147 Uiso 1 1 calc R . .
H28C H 1.0572 0.7606 0.6204 0.147 Uiso 1 1 calc R . .
C29 C 1.0988(5) 0.8533(3) 0.6473(3) 0.071(3) Uani 1 1 d . . .
H29A H 1.0500 0.8514 0.6098 0.107 Uiso 1 1 calc R . .
H29B H 1.1525 0.8509 0.6371 0.107 Uiso 1 1 calc R . .
H29C H 1.0972 0.8843 0.6678 0.107 Uiso 1 1 calc R . .
C30 C 1.0060(5) 0.8114(2) 0.6977(3) 0.0433(18) Uani 1 1 d . . .
C31 C 0.9305(6) 0.7978(3) 0.6535(4) 0.071(3) Uani 1 1 d . . .
H31 H 0.9251 0.7872 0.6133 0.085 Uiso 1 1 calc R . .
C32 C 0.8644(6) 0.8027(3) 0.6789(3) 0.067(3) Uani 1 1 d . . .
H32 H 0.8054 0.7958 0.6597 0.080 Uiso 1 1 calc R . .
C33 C 0.9020(4) 0.8196(2) 0.7376(3) 0.0393(17) Uani 1 1 d . . .
C34 C 0.8654(4) 0.8320(2) 0.7837(3) 0.0357(16) Uani 1 1 d . . .
H34 H 0.8081 0.8223 0.7793 0.043 Uiso 1 1 calc R . .
C35 C 0.8725(4) 0.8551(2) 0.8812(3) 0.0280(14) Uani 1 1 d . . .
C36 C 0.8598(4) 0.8102(2) 0.9049(3) 0.0344(15) Uani 1 1 d . . .
H36 H 0.8688 0.7817 0.8844 0.041 Uiso 1 1 calc R . .
C37 C 0.8349(4) 0.8049(2) 0.9565(3) 0.0387(17) Uani 1 1 d . . .
C38 C 0.8300(6) 0.7554(3) 0.9813(4) 0.065(2) Uani 1 1 d . . .
H38A H 0.7761 0.7520 0.9911 0.097 Uiso 1 1 calc R . .
H38B H 0.8786 0.7506 1.0184 0.097 Uiso 1 1 calc R . .
H38C H 0.8320 0.7310 0.9508 0.097 Uiso 1 1 calc R . .
C39 C 0.7920(5) 0.8428(3) 1.0414(3) 0.0449(18) Uani 1 1 d . . .
H39A H 0.7883 0.8753 1.0577 0.067 Uiso 1 1 calc R . .
H39B H 0.8334 0.8233 1.0724 0.067 Uiso 1 1 calc R . .
H39C H 0.7354 0.8273 1.0305 0.067 Uiso 1 1 calc R . .
C40 C 0.8205(4) 0.8468(2) 0.9859(3) 0.0354(16) Uani 1 1 d . . .
C41 C 0.8332(4) 0.8921(2) 0.9634(3) 0.0285(14) Uani 1 1 d . . .
H41 H 0.8254 0.9203 0.9847 0.034 Uiso 1 1 calc R . .
C42 C 0.8568(3) 0.8974(2) 0.9110(3) 0.0233(13) Uani 1 1 d . . .
C43 C 1.0636(4) 0.8125(3) 0.9567(3) 0.0448(17) Uani 1 1 d U . .
H43 H 1.0461 0.8431 0.9678 0.054 Uiso 1 1 calc R . .
C44 C 1.0769(5) 0.7748(3) 0.9975(4) 0.067(2) Uani 1 1 d U . .
H44 H 1.0692 0.7792 1.0364 0.080 Uiso 1 1 calc R . .
C45 C 1.1013(6) 0.7308(4) 0.9808(5) 0.084(3) Uani 1 1 d U . .
H45 H 1.1111 0.7041 1.0081 0.100 Uiso 1 1 calc R . .
C46 C 1.1113(6) 0.7258(3) 0.9247(5) 0.078(3) Uani 1 1 d U . .
H46 H 1.1275 0.6953 0.9124 0.093 Uiso 1 1 calc R . .
C47 C 1.0981(5) 0.7642(3) 0.8868(4) 0.0530(19) Uani 1 1 d U . .
H47 H 1.1059 0.7603 0.8479 0.064 Uiso 1 1 calc R . .
C48 C 1.0669(4) 0.9749(2) 0.7503(3) 0.0343(15) Uani 1 1 d . . .
H48 H 1.1095 0.9814 0.7881 0.041 Uiso 1 1 calc R . .
C49 C 1.0613(5) 1.0055(2) 0.7020(3) 0.0412(17) Uani 1 1 d . . .
H49 H 1.1002 1.0318 0.7062 0.049 Uiso 1 1 calc R . .
C50 C 0.9980(5) 0.9972(3) 0.6475(3) 0.0429(18) Uani 1 1 d . . .
H50 H 0.9930 1.0174 0.6131 0.051 Uiso 1 1 calc R . .
C51 C 0.9427(5) 0.9595(3) 0.6439(3) 0.0446(18) Uani 1 1 d . . .
H51 H 0.8973 0.9536 0.6073 0.054 Uiso 1 1 calc R . .
C52 C 0.9536(4) 0.9298(2) 0.6940(3) 0.0385(16) Uani 1 1 d . . .
H52 H 0.9151 0.9034 0.6909 0.046 Uiso 1 1 calc R . .
C101 C 0.6423(4) 0.0662(2) 0.6656(3) 0.0246(13) Uani 1 1 d . . .
H101 H 0.6710 0.0631 0.7081 0.030 Uiso 1 1 calc R . .
C102 C 0.6503(4) 0.1100(2) 0.6355(3) 0.0236(13) Uani 1 1 d . . .
C103 C 0.6993(4) 0.1512(2) 0.6575(3) 0.0300(14) Uani 1 1 d . . .
H103 H 0.7373 0.1562 0.6976 0.036 Uiso 1 1 calc R . .
C104 C 0.6815(4) 0.1834(2) 0.6094(3) 0.0318(15) Uani 1 1 d . . .
H104 H 0.7049 0.2150 0.6099 0.038 Uiso 1 1 calc R . .
C105 C 0.6222(4) 0.1606(2) 0.5596(3) 0.0259(13) Uani 1 1 d . . .
C106 C 0.5805(4) 0.1801(2) 0.4962(3) 0.0292(14) Uani 1 1 d . . .
C107 C 0.6091(4) 0.1495(2) 0.4494(3) 0.0358(16) Uani 1 1 d . . .
H10D H 0.6717 0.1511 0.4594 0.054 Uiso 1 1 calc R . .
H10E H 0.5823 0.1625 0.4083 0.054 Uiso 1 1 calc R . .
H10F H 0.5914 0.1157 0.4509 0.054 Uiso 1 1 calc R . .
C108 C 0.6076(5) 0.2335(2) 0.4921(3) 0.0465(19) Uani 1 1 d . . .
H10A H 0.5903 0.2532 0.5217 0.070 Uiso 1 1 calc R . .
H10B H 0.5794 0.2459 0.4508 0.070 Uiso 1 1 calc R . .
H10C H 0.6700 0.2353 0.5010 0.070 Uiso 1 1 calc R . .
C109 C 0.4835(4) 0.1771(2) 0.4808(3) 0.0287(14) Uani 1 1 d . . .
C110 C 0.4223(4) 0.2143(2) 0.4627(3) 0.0323(15) Uani 1 1 d . . .
H110 H 0.4339 0.2476 0.4575 0.039 Uiso 1 1 calc R . .
C111 C 0.3424(4) 0.1941(2) 0.4536(3) 0.0313(15) Uani 1 1 d . . .
H111 H 0.2886 0.2103 0.4409 0.038 Uiso 1 1 calc R . .
C112 C 0.3568(4) 0.1445(2) 0.4671(3) 0.0273(14) Uani 1 1 d . . .
C113 C 0.2988(4) 0.1068(2) 0.4678(2) 0.0231(13) Uani 1 1 d . . .
H113 H 0.2396 0.1142 0.4596 0.028 Uiso 1 1 calc R . .
C114 C 0.2650(3) 0.0283(2) 0.4903(3) 0.0216(12) Uani 1 1 d . . .
C115 C 0.2501(3) -0.01549(19) 0.4582(2) 0.0221(12) Uani 1 1 d . . .
H115 H 0.2816 -0.0225 0.4309 0.026 Uiso 1 1 calc R . .
C116 C 0.1911(4) -0.0490(2) 0.4649(3) 0.0245(13) Uani 1 1 d . . .
C117 C 0.1763(4) -0.0956(2) 0.4293(3) 0.0332(15) Uani 1 1 d . . .
H11D H 0.2158 -0.0974 0.4049 0.050 Uiso 1 1 calc R . .
H11E H 0.1170 -0.0966 0.4021 0.050 Uiso 1 1 calc R . .
H11F H 0.1866 -0.1231 0.4575 0.050 Uiso 1 1 calc R . .
C118 C 0.0796(4) -0.0745(2) 0.5140(3) 0.0386(17) Uani 1 1 d . . .
H11A H 0.0520 -0.0610 0.5426 0.058 Uiso 1 1 calc R . .
H11B H 0.1079 -0.1051 0.5302 0.058 Uiso 1 1 calc R . .
H11C H 0.0362 -0.0803 0.4745 0.058 Uiso 1 1 calc R . .
C119 C 0.1452(4) -0.0392(2) 0.5060(3) 0.0261(13) Uani 1 1 d . . .
C120 C 0.1629(4) 0.0027(2) 0.5399(3) 0.0266(13) Uani 1 1 d . . .
H120 H 0.1329 0.0088 0.5685 0.032 Uiso 1 1 calc R . .
C121 C 0.2231(4) 0.0368(2) 0.5341(3) 0.0235(13) Uani 1 1 d . . .
C122 C 0.1788(4) 0.1014(2) 0.5822(3) 0.0300(14) Uani 1 1 d . . .
H122 H 0.1245 0.0980 0.5518 0.036 Uiso 1 1 calc R . .
C123 C 0.1853(4) 0.1327(2) 0.6315(3) 0.0346(16) Uani 1 1 d . . .
C124 C 0.1248(4) 0.1628(2) 0.6440(3) 0.0391(17) Uani 1 1 d . . .
H124 H 0.0668 0.1669 0.6194 0.047 Uiso 1 1 calc R . .
C125 C 0.1646(5) 0.1856(2) 0.6984(3) 0.0431(18) Uani 1 1 d . . .
H125 H 0.1396 0.2087 0.7183 0.052 Uiso 1 1 calc R . .
C126 C 0.2497(4) 0.1680(2) 0.7191(3) 0.0327(15) Uani 1 1 d . . .
C127 C 0.3202(4) 0.1850(3) 0.7759(3) 0.0454(19) Uani 1 1 d . . .
C128 C 0.2784(5) 0.1988(3) 0.8249(4) 0.069(3) Uani 1 1 d . . .
H12A H 0.2509 0.1701 0.8358 0.104 Uiso 1 1 calc R . .
H12B H 0.2352 0.2240 0.8089 0.104 Uiso 1 1 calc R . .
H12C H 0.3225 0.2109 0.8612 0.104 Uiso 1 1 calc R . .
C129 C 0.3599(5) 0.2319(3) 0.7588(4) 0.071(3) Uani 1 1 d . . .
H12D H 0.4103 0.2413 0.7927 0.107 Uiso 1 1 calc R . .
H12E H 0.3173 0.2581 0.7504 0.107 Uiso 1 1 calc R . .
H12F H 0.3772 0.2259 0.7223 0.107 Uiso 1 1 calc R . .
C130 C 0.3899(4) 0.1485(2) 0.8018(3) 0.0358(16) Uani 1 1 d . . .
C131 C 0.4404(5) 0.1450(3) 0.8625(4) 0.065(3) Uani 1 1 d . . .
H131 H 0.4334 0.1635 0.8955 0.078 Uiso 1 1 calc R . .
C132 C 0.5022(5) 0.1101(3) 0.8665(4) 0.059(2) Uani 1 1 d . . .
H132 H 0.5461 0.1002 0.9023 0.071 Uiso 1 1 calc R . .
C133 C 0.4871(4) 0.0925(2) 0.8077(3) 0.0362(16) Uani 1 1 d . . .
C134 C 0.5288(4) 0.0550(2) 0.7866(3) 0.0315(15) Uani 1 1 d . . .
H134 H 0.5732 0.0375 0.8154 0.038 Uiso 1 1 calc R . .
C135 C 0.5418(4) -0.0025(2) 0.7170(3) 0.0252(13) Uani 1 1 d . . .
C136 C 0.5307(4) -0.0433(2) 0.7496(3) 0.0353(16) Uani 1 1 d . . .
H136 H 0.5034 -0.0392 0.7801 0.042 Uiso 1 1 calc R . .
C137 C 0.5572(5) -0.0895(2) 0.7398(3) 0.0405(17) Uani 1 1 d . . .
C138 C 0.5427(6) -0.1316(3) 0.7771(4) 0.073(3) Uani 1 1 d . . .
H13A H 0.5100 -0.1206 0.8038 0.110 Uiso 1 1 calc R . .
H13B H 0.5982 -0.1446 0.8020 0.110 Uiso 1 1 calc R . .
H13C H 0.5104 -0.1570 0.7498 0.110 Uiso 1 1 calc R . .
C139 C 0.6251(5) -0.1451(2) 0.6810(3) 0.049(2) Uani 1 1 d . . .
H13D H 0.5747 -0.1654 0.6623 0.074 Uiso 1 1 calc R . .
H13E H 0.6604 -0.1601 0.7190 0.074 Uiso 1 1 calc R . .
H13F H 0.6590 -0.1418 0.6528 0.074 Uiso 1 1 calc R . .
C140 C 0.5964(4) -0.0958(2) 0.6945(3) 0.0350(16) Uani 1 1 d . . .
C141 C 0.6062(4) -0.0562(2) 0.6606(3) 0.0274(14) Uani 1 1 d . . .
H141 H 0.6306 -0.0609 0.6286 0.033 Uiso 1 1 calc R . .
C142 C 0.5812(3) -0.0093(2) 0.6719(2) 0.0228(13) Uani 1 1 d . . .
C143 C 0.3019(4) 0.0053(3) 0.7359(3) 0.0466(19) Uani 1 1 d . . .
H143 H 0.2953 0.0336 0.7575 0.056 Uiso 1 1 calc R . .
C144 C 0.2851(5) -0.0397(3) 0.7567(4) 0.061(2) Uani 1 1 d . . .
H144 H 0.2683 -0.0425 0.7925 0.073 Uiso 1 1 calc R . .
C145 C 0.2933(5) -0.0798(3) 0.7244(4) 0.063(2) Uani 1 1 d . . .
H145 H 0.2823 -0.1111 0.7377 0.075 Uiso 1 1 calc R . .
C146 C 0.3176(5) -0.0750(3) 0.6727(4) 0.052(2) Uani 1 1 d . . .
H146 H 0.3224 -0.1027 0.6494 0.062 Uiso 1 1 calc R . .
C147 C 0.3346(4) -0.0294(2) 0.6554(3) 0.0376(16) Uani 1 1 d . . .
H147 H 0.3524 -0.0260 0.6200 0.045 Uiso 1 1 calc R . .
N110 N 0.4133(11) 0.1710(6) 0.6403(9) 0.037(4) Uani 0.503(17) 1 d PU A 1
C148 C 0.3559(10) 0.2068(5) 0.6157(7) 0.038(4) Uani 0.503(17) 1 d PU A 1
H148 H 0.2966 0.1987 0.6022 0.046 Uiso 0.503(17) 1 calc PR A 1
C149 C 0.3784(11) 0.2541(5) 0.6091(7) 0.040(4) Uani 0.503(17) 1 d PU A 1
H149 H 0.3362 0.2785 0.5936 0.047 Uiso 0.503(17) 1 calc PR A 1
C150 C 0.4633(12) 0.2644(8) 0.6257(10) 0.044(4) Uani 0.503(17) 1 d PU A 1
H150 H 0.4808 0.2962 0.6185 0.053 Uiso 0.503(17) 1 calc PR A 1
C151 C 0.5239(11) 0.2313(6) 0.6518(11) 0.054(4) Uani 0.503(17) 1 d PU A 1
H151 H 0.5829 0.2399 0.6652 0.064 Uiso 0.503(17) 1 calc PR A 1
C152 C 0.4968(11) 0.1822(6) 0.6591(10) 0.045(4) Uani 0.503(17) 1 d PU A 1
H152 H 0.5383 0.1580 0.6772 0.054 Uiso 0.503(17) 1 calc PR A 1
C200 C 0.3931(10) 0.0682(8) 0.0396(9) 0.177(9) Uani 1 1 d . . .
H200 H 0.3324 0.0712 0.0234 0.212 Uiso 1 1 calc R . .
C201 C 0.4434(12) 0.1078(6) 0.0376(8) 0.163(8) Uani 1 1 d . . .
H201 H 0.4176 0.1372 0.0193 0.196 Uiso 1 1 calc R . .
C202 C 0.5195(10) 0.1050(6) 0.0591(8) 0.165(8) Uani 1 1 d . . .
H202 H 0.5537 0.1334 0.0629 0.198 Uiso 1 1 calc R . .
C203 C 0.5561(9) 0.0635(7) 0.0772(10) 0.208(11) Uani 1 1 d . . .
H203 H 0.6167 0.0614 0.0863 0.249 Uiso 1 1 calc R . .
C204 C 0.5159(9) 0.0257(5) 0.0835(6) 0.118(5) Uani 1 1 d . . .
H204 H 0.5467 -0.0025 0.1018 0.142 Uiso 1 1 calc R . .
N1 N 0.8683(3) 0.94463(17) 0.8893(2) 0.0257(11) Uani 1 1 d . . .
N2 N 0.9160(3) 1.02527(16) 0.8336(2) 0.0234(11) Uani 1 1 d . . .
N3 N 1.0971(3) 1.04442(16) 0.8823(2) 0.0221(10) Uani 1 1 d . . .
N4 N 1.1752(3) 0.97831(16) 0.9707(2) 0.0224(11) Uani 1 1 d . . .
N5 N 1.2036(3) 0.88621(17) 0.9148(2) 0.0244(11) Uani 1 1 d . . .
N6 N 1.1656(3) 0.84659(17) 0.7952(2) 0.0303(12) Uani 1 1 d . . .
N7 N 0.9886(3) 0.82543(18) 0.7491(2) 0.0327(13) Uani 1 1 d . . .
N8 N 0.9073(3) 0.85607(17) 0.8314(2) 0.0249(11) Uani 1 1 d . . .
N9 N 1.0745(3) 0.80787(19) 0.9019(3) 0.0357(13) Uani 1 1 d U . .
N10 N 1.0161(3) 0.93664(17) 0.7470(2) 0.0283(12) Uani 1 1 d . . .
N101 N 0.5959(3) 0.02986(15) 0.6359(2) 0.0186(10) Uani 1 1 d . A .
N102 N 0.6028(3) 0.11553(16) 0.5754(2) 0.0203(10) Uani 1 1 d . A .
N103 N 0.4438(3) 0.13450(16) 0.4835(2) 0.0218(10) Uani 1 1 d . A .
N104 N 0.3246(3) 0.06210(16) 0.4794(2) 0.0217(10) Uani 1 1 d . A .
N105 N 0.2437(3) 0.07690(16) 0.5761(2) 0.0242(11) Uani 1 1 d . A .
N106 N 0.2625(3) 0.13615(17) 0.6779(3) 0.0322(13) Uani 1 1 d . A .
N107 N 0.4189(3) 0.11678(17) 0.7680(2) 0.0299(12) Uani 1 1 d . A .
N108 N 0.5089(3) 0.04315(16) 0.7290(2) 0.0238(11) Uani 1 1 d . A .
N109 N 0.3271(3) 0.01017(18) 0.6865(2) 0.0324(12) Uani 1 1 d . A .
N200 N 0.4266(10) 0.0253(6) 0.0636(5) 0.160(5) Uani 1 1 d . . .
O1 O 1.0358(2) 0.93773(13) 0.88450(17) 0.0252(9) Uani 1 1 d . . .
O2 O 0.9890(2) 1.04308(12) 0.97915(16) 0.0199(8) Uani 1 1 d . . .
O3 O 0.4361(2) 0.07096(13) 0.59507(16) 0.0238(9) Uani 1 1 d . A .
O4 O 0.5383(2) 0.02971(12) 0.47509(16) 0.0182(8) Uani 1 1 d . . .
Er1 Er 1.056266(17) 0.876329(9) 0.832416(12) 0.02243(6) Uani 1 1 d . . .
Er2 Er 0.377762(17) 0.089657(9) 0.665530(12) 0.02268(6) Uani 1 1 d . . .
U1 U 1.012029(13) 0.991656(7) 0.928883(9) 0.01851(5) Uani 1 1 d . . .
U2 U 0.487944(13) 0.054657(7) 0.534566(9) 0.01676(5) Uani 1 1 d . . .
C157 C 0.5134(9) 0.1856(6) 0.6985(10) 0.044(4) Uani 0.497(17) 1 d PU A 2
H252 H 0.5415 0.1653 0.7321 0.053 Uiso 0.497(17) 1 calc PR A 2
N111 N 0.4449(11) 0.1672(6) 0.6533(9) 0.033(4) Uani 0.497(17) 1 d PU A 2
C156 C 0.5429(11) 0.2314(6) 0.6975(11) 0.056(5) Uani 0.497(17) 1 d PU A 2
H251 H 0.5923 0.2428 0.7283 0.068 Uiso 0.497(17) 1 calc PR A 2
C154 C 0.4291(18) 0.2438(7) 0.6037(9) 0.065(5) Uani 0.497(17) 1 d PU A 2
H249 H 0.3975 0.2634 0.5704 0.078 Uiso 0.497(17) 1 calc PR A 2
C153 C 0.4090(16) 0.1950(7) 0.6099(9) 0.062(5) Uani 0.497(17) 1 d PU A 2
H248 H 0.3632 0.1816 0.5778 0.075 Uiso 0.497(17) 1 calc PR A 2
C155 C 0.4980(15) 0.2609(8) 0.6495(10) 0.051(4) Uani 0.497(17) 1 d PU A 2
H250 H 0.5153 0.2937 0.6484 0.061 Uiso 0.497(17) 1 calc PR A 2

loop_
_atom_site_aniso_label
_atom_site_aniso_U_11
_atom_site_aniso_U_22
_atom_site_aniso_U_33
_atom_site_aniso_U_23
_atom_site_aniso_U_13
_atom_site_aniso_U_12
C1 0.025(3) 0.022(3) 0.033(4) -0.004(3) 0.004(3) -0.001(2)
C2 0.026(3) 0.027(3) 0.023(3) -0.001(3) 0.004(3) 0.004(3)
C3 0.029(3) 0.038(4) 0.024(4) -0.003(3) 0.002(3) 0.006(3)
C4 0.036(4) 0.045(4) 0.022(4) 0.008(3) 0.004(3) 0.010(3)
C5 0.032(3) 0.027(3) 0.019(3) 0.006(3) 0.011(3) 0.007(3)
C6 0.035(4) 0.032(4) 0.025(4) 0.010(3) 0.010(3) -0.001(3)
C7 0.036(4) 0.024(3) 0.042(4) 0.003(3) 0.013(3) 0.004(3)
C8 0.047(4) 0.039(4) 0.048(5) 0.024(4) 0.014(4) 0.004(3)
C9 0.034(4) 0.032(4) 0.021(3) 0.002(3) 0.010(3) 0.001(3)
C10 0.038(4) 0.032(4) 0.028(4) 0.001(3) 0.014(3) -0.005(3)
C11 0.032(4) 0.037(4) 0.031(4) -0.003(3) 0.016(3) -0.002(3)
C12 0.023(3) 0.026(3) 0.023(3) -0.002(3) 0.007(3) -0.001(2)
C13 0.019(3) 0.026(3) 0.031(4) -0.007(3) 0.007(3) -0.002(2)
C14 0.020(3) 0.025(3) 0.021(3) 0.000(2) 0.004(2) 0.003(2)
C15 0.020(3) 0.029(3) 0.023(3) -0.006(3) 0.002(3) 0.003(2)
C16 0.021(3) 0.043(4) 0.016(3) 0.003(3) 0.000(3) 0.008(3)
C17 0.034(4) 0.053(4) 0.021(4) 0.002(3) 0.005(3) 0.018(3)
C18 0.053(5) 0.052(5) 0.028(4) 0.010(3) 0.014(3) 0.022(4)
C19 0.027(3) 0.036(4) 0.024(4) 0.004(3) 0.005(3) 0.010(3)
C20 0.033(3) 0.025(3) 0.025(4) 0.002(3) 0.008(3) 0.008(3)
C21 0.025(3) 0.033(4) 0.017(3) -0.003(3) 0.001(3) 0.003(3)
C22 0.036(4) 0.033(4) 0.026(4) 0.004(3) 0.011(3) 0.012(3)
C23 0.043(4) 0.034(4) 0.026(4) 0.002(3) 0.014(3) 0.014(3)
C24 0.067(5) 0.065(5) 0.040(5) 0.003(4) 0.020(4) 0.040(4)
C25 0.093(7) 0.053(5) 0.031(4) 0.000(4) 0.027(4) 0.033(5)
C26 0.057(4) 0.028(4) 0.023(4) -0.004(3) 0.024(3) 0.001(3)
C27 0.070(5) 0.043(4) 0.030(4) -0.015(3) 0.028(4) -0.010(4)
C28 0.125(9) 0.096(8) 0.085(8) -0.065(6) 0.049(7) -0.006(7)
C29 0.065(6) 0.119(8) 0.028(5) 0.020(5) 0.012(4) -0.015(5)
C30 0.068(5) 0.041(4) 0.023(4) -0.008(3) 0.017(4) -0.015(4)
C31 0.090(7) 0.092(7) 0.036(5) -0.035(5) 0.027(5) -0.041(6)
C32 0.073(6) 0.102(7) 0.026(4) -0.027(4) 0.016(4) -0.045(5)
C33 0.046(4) 0.040(4) 0.031(4) -0.006(3) 0.011(3) -0.014(3)
C34 0.042(4) 0.034(4) 0.031(4) -0.003(3) 0.010(3) -0.009(3)
C35 0.029(3) 0.029(4) 0.027(4) 0.002(3) 0.009(3) -0.004(3)
C36 0.044(4) 0.023(3) 0.038(4) 0.000(3) 0.016(3) -0.002(3)
C37 0.045(4) 0.034(4) 0.041(4) 0.005(3) 0.019(3) -0.009(3)
C38 0.099(7) 0.041(5) 0.072(6) 0.013(4) 0.050(5) -0.010(4)
C39 0.054(5) 0.051(5) 0.038(4) -0.001(3) 0.026(4) -0.016(4)
C40 0.031(4) 0.042(4) 0.033(4) 0.003(3) 0.010(3) -0.008(3)
C41 0.028(3) 0.033(4) 0.025(4) -0.008(3) 0.008(3) -0.005(3)
C42 0.019(3) 0.023(3) 0.024(3) -0.003(3) 0.001(3) -0.008(2)
C43 0.042(4) 0.050(4) 0.038(4) 0.018(3) 0.008(3) -0.001(3)
C44 0.056(5) 0.084(6) 0.057(5) 0.041(4) 0.013(4) -0.001(4)
C45 0.083(6) 0.061(5) 0.094(6) 0.056(5) 0.008(6) 0.000(5)
C46 0.077(6) 0.043(5) 0.105(7) 0.030(5) 0.016(6) 0.015(4)
C47 0.051(4) 0.035(4) 0.072(5) 0.015(3) 0.017(4) 0.006(3)
C48 0.046(4) 0.032(4) 0.025(4) 0.000(3) 0.012(3) 0.003(3)
C49 0.053(5) 0.036(4) 0.038(4) 0.005(3) 0.019(4) -0.006(3)
C50 0.058(5) 0.047(5) 0.025(4) 0.010(3) 0.015(4) 0.011(4)
C51 0.050(5) 0.051(5) 0.026(4) 0.003(3) 0.002(3) 0.008(4)
C52 0.045(4) 0.040(4) 0.028(4) 0.004(3) 0.008(3) 0.000(3)
C101 0.027(3) 0.031(4) 0.019(3) 0.000(3) 0.012(3) 0.003(3)
C102 0.026(3) 0.025(3) 0.022(3) -0.003(2) 0.011(3) -0.001(2)
C103 0.036(4) 0.027(3) 0.026(4) -0.008(3) 0.007(3) -0.009(3)
C104 0.040(4) 0.016(3) 0.043(4) -0.009(3) 0.018(3) -0.010(3)
C105 0.033(3) 0.017(3) 0.031(4) -0.004(3) 0.015(3) -0.003(2)
C106 0.036(4) 0.017(3) 0.039(4) 0.003(3) 0.019(3) -0.008(3)
C107 0.040(4) 0.040(4) 0.031(4) 0.010(3) 0.016(3) 0.003(3)
C108 0.050(5) 0.027(4) 0.062(5) 0.013(3) 0.016(4) -0.012(3)
C109 0.043(4) 0.022(3) 0.027(4) 0.003(3) 0.019(3) -0.002(3)
C110 0.045(4) 0.016(3) 0.039(4) 0.002(3) 0.018(3) 0.001(3)
C111 0.040(4) 0.023(3) 0.033(4) 0.005(3) 0.016(3) 0.011(3)
C112 0.036(4) 0.022(3) 0.027(4) 0.001(3) 0.015(3) 0.003(3)
C113 0.021(3) 0.031(3) 0.019(3) -0.001(3) 0.007(2) 0.005(2)
C114 0.016(3) 0.026(3) 0.021(3) 0.005(2) 0.004(2) 0.000(2)
C115 0.022(3) 0.025(3) 0.019(3) 0.001(2) 0.004(2) -0.001(2)
C116 0.026(3) 0.023(3) 0.021(3) -0.003(3) 0.003(3) -0.003(2)
C117 0.039(4) 0.027(4) 0.034(4) -0.003(3) 0.011(3) -0.006(3)
C118 0.039(4) 0.043(4) 0.039(4) -0.002(3) 0.020(3) -0.016(3)
C119 0.027(3) 0.029(3) 0.021(3) 0.002(3) 0.005(3) -0.005(3)
C120 0.027(3) 0.028(3) 0.027(3) -0.003(3) 0.012(3) -0.004(3)
C121 0.023(3) 0.026(3) 0.019(3) 0.001(3) 0.002(2) 0.002(2)
C122 0.022(3) 0.026(3) 0.043(4) -0.002(3) 0.011(3) 0.002(3)
C123 0.038(4) 0.028(4) 0.045(4) -0.009(3) 0.024(3) -0.004(3)
C124 0.037(4) 0.039(4) 0.047(5) -0.003(3) 0.021(3) 0.008(3)
C125 0.061(5) 0.026(4) 0.058(5) 0.001(3) 0.042(4) 0.013(3)
C126 0.047(4) 0.020(3) 0.045(4) -0.007(3) 0.034(3) -0.008(3)
C127 0.048(4) 0.044(4) 0.056(5) -0.034(4) 0.034(4) -0.007(3)
C128 0.063(6) 0.093(7) 0.063(6) -0.053(5) 0.034(5) -0.008(5)
C129 0.075(6) 0.029(4) 0.113(8) -0.028(5) 0.035(6) -0.011(4)
C130 0.042(4) 0.035(4) 0.039(4) -0.018(3) 0.025(3) -0.013(3)
C131 0.066(6) 0.092(7) 0.037(5) -0.037(5) 0.018(4) -0.001(5)
C132 0.062(6) 0.080(6) 0.033(5) -0.020(4) 0.010(4) 0.001(5)
C133 0.044(4) 0.036(4) 0.033(4) -0.002(3) 0.019(3) -0.004(3)
C134 0.042(4) 0.031(4) 0.024(4) 0.005(3) 0.014(3) 0.001(3)
C135 0.025(3) 0.030(3) 0.021(3) 0.003(3) 0.007(3) 0.001(3)
C136 0.046(4) 0.034(4) 0.033(4) 0.009(3) 0.025(3) 0.004(3)
C137 0.057(5) 0.030(4) 0.040(4) 0.017(3) 0.024(4) 0.001(3)
C138 0.118(8) 0.040(5) 0.086(7) 0.032(5) 0.068(6) 0.015(5)
C139 0.084(6) 0.023(4) 0.045(5) 0.011(3) 0.025(4) 0.013(4)
C140 0.047(4) 0.026(4) 0.030(4) 0.008(3) 0.010(3) 0.004(3)
C141 0.034(3) 0.029(3) 0.017(3) 0.001(3) 0.005(3) 0.005(3)
C142 0.022(3) 0.028(3) 0.017(3) 0.004(2) 0.003(2) 0.003(2)
C143 0.050(5) 0.055(5) 0.044(5) -0.002(4) 0.027(4) 0.001(4)
C144 0.061(5) 0.065(6) 0.067(6) 0.011(5) 0.037(5) -0.009(4)
C145 0.073(6) 0.047(5) 0.072(6) 0.014(5) 0.026(5) -0.016(4)
C146 0.065(5) 0.035(4) 0.057(5) 0.001(4) 0.021(4) -0.007(4)
C147 0.040(4) 0.035(4) 0.036(4) 0.000(3) 0.009(3) -0.004(3)
N110 0.044(8) 0.018(6) 0.041(8) -0.006(6) -0.002(7) -0.008(6)
C148 0.035(7) 0.029(7) 0.043(8) 0.009(6) 0.000(6) -0.006(5)
C149 0.046(7) 0.025(6) 0.044(8) 0.000(6) 0.008(7) -0.004(6)
C150 0.049(7) 0.033(6) 0.049(8) -0.004(6) 0.015(6) -0.018(5)
C151 0.040(7) 0.035(7) 0.093(12) -0.027(8) 0.031(8) -0.006(5)
C152 0.031(6) 0.040(6) 0.063(8) -0.021(6) 0.014(6) -0.003(5)
C200 0.064(10) 0.198(19) 0.21(2) -0.001(16) -0.047(11) 0.047(11)
C201 0.103(13) 0.142(14) 0.183(17) 0.033(12) -0.044(12) -0.006(11)
C202 0.079(10) 0.143(14) 0.23(2) 0.093(13) -0.012(12) -0.022(9)
C203 0.064(9) 0.162(16) 0.37(3) 0.101(18) 0.034(13) -0.029(10)
C204 0.084(9) 0.141(12) 0.117(11) 0.040(9) 0.012(8) 0.007(9)
N1 0.028(3) 0.026(3) 0.022(3) 0.002(2) 0.006(2) -0.002(2)
N2 0.027(3) 0.023(3) 0.018(3) 0.003(2) 0.004(2) 0.006(2)
N3 0.028(3) 0.018(3) 0.023(3) 0.002(2) 0.012(2) 0.003(2)
N4 0.024(3) 0.022(3) 0.022(3) -0.001(2) 0.008(2) -0.002(2)
N5 0.026(3) 0.025(3) 0.022(3) 0.002(2) 0.008(2) 0.005(2)
N6 0.043(3) 0.027(3) 0.027(3) -0.003(2) 0.018(3) 0.000(2)
N7 0.048(3) 0.028(3) 0.025(3) -0.005(2) 0.015(3) -0.006(2)
N8 0.031(3) 0.023(3) 0.018(3) -0.002(2) 0.004(2) -0.004(2)
N9 0.037(3) 0.031(3) 0.037(3) 0.009(2) 0.009(3) 0.001(2)
N10 0.037(3) 0.026(3) 0.019(3) 0.001(2) 0.005(2) 0.009(2)
N101 0.025(3) 0.015(2) 0.017(3) -0.0002(19) 0.009(2) -0.0007(19)
N102 0.020(2) 0.020(3) 0.021(3) -0.005(2) 0.007(2) -0.0054(19)
N103 0.024(3) 0.020(3) 0.023(3) 0.003(2) 0.008(2) -0.0020(19)
N104 0.023(3) 0.020(3) 0.023(3) 0.001(2) 0.010(2) 0.000(2)
N105 0.027(3) 0.021(3) 0.027(3) -0.005(2) 0.011(2) -0.005(2)
N106 0.031(3) 0.023(3) 0.050(4) -0.017(2) 0.023(3) -0.006(2)
N107 0.046(3) 0.023(3) 0.026(3) -0.006(2) 0.020(3) 0.002(2)
N108 0.033(3) 0.023(3) 0.018(3) 0.001(2) 0.012(2) -0.001(2)
N109 0.033(3) 0.031(3) 0.039(3) 0.002(3) 0.020(3) 0.000(2)
N200 0.121(12) 0.249(17) 0.091(9) 0.001(10) 0.004(8) -0.032(11)
O1 0.025(2) 0.025(2) 0.023(2) -0.0073(17) 0.0043(18) 0.0060(17)
O2 0.027(2) 0.017(2) 0.015(2) 0.0005(15) 0.0045(17) 0.0050(16)
O3 0.030(2) 0.027(2) 0.015(2) -0.0037(17) 0.0080(18) 0.0021(17)
O4 0.022(2) 0.017(2) 0.016(2) 0.0003(15) 0.0065(16) -0.0043(15)
Er1 0.03162(15) 0.02049(14) 0.01604(14) -0.00146(10) 0.00863(11) 0.00104(11)
Er2 0.02675(14) 0.02173(14) 0.02314(15) -0.00568(11) 0.01292(12) -0.00011(11)
U1 0.02199(11) 0.01876(11) 0.01479(11) 0.00005(8) 0.00573(9) 0.00145(8)
U2 0.02157(11) 0.01311(10) 0.01756(11) -0.00039(8) 0.00892(9) -0.00066(8)
C157 0.032(7) 0.039(7) 0.062(10) -0.002(7) 0.016(6) 0.003(5)
N111 0.034(7) 0.022(5) 0.047(7) -0.014(5) 0.022(5) 0.005(5)
C156 0.053(9) 0.039(7) 0.078(11) -0.015(7) 0.022(8) -0.008(6)
C154 0.115(14) 0.039(8) 0.038(9) -0.010(7) 0.021(8) -0.013(9)
C153 0.094(13) 0.035(8) 0.044(9) -0.016(7) 0.001(8) -0.007(8)
C155 0.078(12) 0.024(7) 0.064(11) -0.016(6) 0.040(8) -0.011(7)

loop_
_atom_type_symbol
_atom_type_description
_atom_type_scat_dispersion_real
_atom_type_scat_dispersion_imag
_atom_type_scat_source
C C 0.0033 0.0016 'International Tables Vol C Tables 4.2.6.8 and 6.1.1.4'
H H 0.0000 0.0000 'International Tables Vol C Tables 4.2.6.8 and 6.1.1.4'
N N 0.0061 0.0033 'International Tables Vol C Tables 4.2.6.8 and 6.1.1.4'
O O 0.0106 0.0060 'International Tables Vol C Tables 4.2.6.8 and 6.1.1.4'
Er Er -0.2586 4.9576 'International Tables Vol C Tables 4.2.6.8 and 6.1.1.4'
U U -9.6767 9.6646 'International Tables Vol C Tables 4.2.6.8 and 6.1.1.4'

loop_
_geom_angle_atom_site_label_1
_geom_angle_atom_site_label_2
_geom_angle_atom_site_label_3
_geom_angle
_geom_angle_site_symmetry_1
_geom_angle_site_symmetry_3
N1 C1 C2 122.0(5) . .
N1 C1 H1 119.0 . .
C2 C1 H1 119.0 . .
N2 C2 C3 109.5(5) . .
N2 C2 C1 119.8(5) . .
C3 C2 C1 130.6(6) . .
C4 C3 C2 106.4(6) . .
C4 C3 H3 126.8 . .
C2 C3 H3 126.8 . .
C3 C4 C5 107.8(6) . .
C3 C4 H4 126.1 . .
C5 C4 H4 126.1 . .
N2 C5 C4 110.0(5) . .
N2 C5 C6 120.9(5) . .
C4 C5 C6 129.1(5) . .
C5 C6 C9 108.8(5) . .
C5 C6 C8 110.6(5) . .
C9 C6 C8 109.2(5) . .
C5 C6 C7 110.3(5) . .
C9 C6 C7 108.8(5) . .
C8 C6 C7 109.1(5) . .
C6 C7 H7A 109.5 . .
C6 C7 H7B 109.5 . .
H7A C7 H7B 109.5 . .
C6 C7 H7C 109.5 . .
H7A C7 H7C 109.5 . .
H7B C7 H7C 109.5 . .
C6 C8 H8A 109.5 . .
C6 C8 H8B 109.5 . .
H8A C8 H8B 109.5 . .
C6 C8 H8C 109.5 . .
H8A C8 H8C 109.5 . .
H8B C8 H8C 109.5 . .
N3 C9 C10 110.3(5) . .
N3 C9 C6 120.4(5) . .
C10 C9 C6 129.4(6) . .
C11 C10 C9 107.0(6) . .
C11 C10 H10 126.5 . .
C9 C10 H10 126.5 . .
C12 C11 C10 106.2(5) . .
C12 C11 H11 126.9 . .
C10 C11 H11 126.9 . .
C11 C12 N3 110.8(5) . .
C11 C12 C13 131.4(6) . .
N3 C12 C13 117.7(5) . .
N4 C13 C12 121.2(5) . .
N4 C13 H13 119.4 . .
C12 C13 H13 119.4 . .
C15 C14 C21 117.9(5) . .
C15 C14 N4 119.7(5) . .
C21 C14 N4 122.3(5) . .
C16 C15 C14 123.5(5) . .
C16 C15 H15 118.3 . .
C14 C15 H15 118.3 . .
C15 C16 C19 118.4(5) . .
C15 C16 C17 120.7(6) . .
C19 C16 C17 120.8(5) . .
C16 C17 H17A 109.5 . .
C16 C17 H17B 109.5 . .
H17A C17 H17B 109.5 . .
C16 C17 H17C 109.5 . .
H17A C17 H17C 109.5 . .
H17B C17 H17C 109.5 . .
C19 C18 H18A 109.5 . .
C19 C18 H18B 109.5 . .
H18A C18 H18B 109.5 . .
C19 C18 H18C 109.5 . .
H18A C18 H18C 109.5 . .
H18B C18 H18C 109.5 . .
C20 C19 C16 118.4(5) . .
C20 C19 C18 120.9(6) . .
C16 C19 C18 120.7(6) . .
C19 C20 C21 123.9(6) . .
C19 C20 H20 118.1 . .
C21 C20 H20 118.1 . .
C20 C21 C14 117.9(5) . .
C20 C21 N5 119.2(5) . .
C14 C21 N5 122.8(5) . .
N5 C22 C23 123.1(6) . .
N5 C22 H22 118.5 . .
C23 C22 H22 118.5 . .
N6 C23 C24 109.4(6) . .
N6 C23 C22 121.9(6) . .
C24 C23 C22 127.5(6) . .
C23 C24 C25 106.6(7) . .
C23 C24 H24 126.7 . .
C25 C24 H24 126.7 . .
C26 C25 C24 107.2(6) . .
C26 C25 H25 126.4 . .
C24 C25 H25 126.4 . .
N6 C26 C25 109.6(6) . .
N6 C26 C27 124.5(6) . .
C25 C26 C27 125.7(6) . .
C30 C27 C26 114.5(6) . .
C30 C27 C28 108.6(6) . .
C26 C27 C28 109.4(7) . .
C30 C27 C29 108.5(7) . .
C26 C27 C29 108.2(6) . .
C28 C27 C29 107.3(7) . .
C27 C28 H28A 109.5 . .
C27 C28 H28B 109.5 . .
H28A C28 H28B 109.5 . .
C27 C28 H28C 109.5 . .
H28A C28 H28C 109.5 . .
H28B C28 H28C 109.5 . .
C27 C29 H29A 109.5 . .
C27 C29 H29B 109.5 . .
H29A C29 H29B 109.5 . .
C27 C29 H29C 109.5 . .
H29A C29 H29C 109.5 . .
H29B C29 H29C 109.5 . .
N7 C30 C31 109.5(7) . .
N7 C30 C27 124.9(6) . .
C31 C30 C27 125.5(7) . .
C32 C31 C30 107.5(7) . .
C32 C31 H31 126.2 . .
C30 C31 H31 126.2 . .
C33 C32 C31 106.1(7) . .
C33 C32 H32 127.0 . .
C31 C32 H32 127.0 . .
N7 C33 C32 110.4(6) . .
N7 C33 C34 118.8(6) . .
C32 C33 C34 130.8(7) . .
N8 C34 C33 121.9(6) . .
N8 C34 H34 119.0 . .
C33 C34 H34 119.0 . .
C36 C35 C42 117.9(5) . .
C36 C35 N8 118.4(5) . .
C42 C35 N8 123.5(5) . .
C37 C36 C35 123.4(6) . .
C37 C36 H36 118.3 . .
C35 C36 H36 118.3 . .
C36 C37 C40 118.1(6) . .
C36 C37 C38 119.5(6) . .
C40 C37 C38 122.2(6) . .
C37 C38 H38A 109.5 . .
C37 C38 H38B 109.5 . .
H38A C38 H38B 109.5 . .
C37 C38 H38C 109.5 . .
H38A C38 H38C 109.5 . .
H38B C38 H38C 109.5 . .
C40 C39 H39A 109.5 . .
C40 C39 H39B 109.5 . .
H39A C39 H39B 109.5 . .
C40 C39 H39C 109.5 . .
H39A C39 H39C 109.5 . .
H39B C39 H39C 109.5 . .
C41 C40 C37 119.6(6) . .
C41 C40 C39 120.5(6) . .
C37 C40 C39 119.9(6) . .
C42 C41 C40 122.3(6) . .
C42 C41 H41 118.8 . .
C40 C41 H41 118.8 . .
C41 C42 C35 118.6(5) . .
C41 C42 N1 120.3(5) . .
C35 C42 N1 121.0(5) . .
N9 C43 C44 122.4(8) . .
N9 C43 H43 118.8 . .
C44 C43 H43 118.8 . .
C45 C44 C43 118.4(9) . .
C45 C44 H44 120.8 . .
C43 C44 H44 120.8 . .
C46 C45 C44 119.3(8) . .
C46 C45 H45 120.3 . .
C44 C45 H45 120.3 . .
C47 C46 C45 119.6(9) . .
C47 C46 H46 120.2 . .
C45 C46 H46 120.2 . .
N9 C47 C46 122.5(9) . .
N9 C47 H47 118.7 . .
C46 C47 H47 118.7 . .
N10 C48 C49 123.8(6) . .
N10 C48 H48 118.1 . .
C49 C48 H48 118.1 . .
C48 C49 C50 118.5(7) . .
C48 C49 H49 120.7 . .
C50 C49 H49 120.7 . .
C51 C50 C49 118.7(6) . .
C51 C50 H50 120.7 . .
C49 C50 H50 120.7 . .
C50 C51 C52 119.3(7) . .
C50 C51 H51 120.4 . .
C52 C51 H51 120.4 . .
N10 C52 C51 122.9(7) . .
N10 C52 H52 118.6 . .
C51 C52 H52 118.6 . .
N101 C101 C102 121.3(5) . .
N101 C101 H101 119.3 . .
C102 C101 H101 119.3 . .
N102 C102 C103 111.1(5) . .
N102 C102 C101 118.7(5) . .
C103 C102 C101 130.3(6) . .
C104 C103 C102 106.1(6) . .
C104 C103 H103 127.0 . .
C102 C103 H103 127.0 . .
C103 C104 C105 107.0(5) . .
C103 C104 H104 126.5 . .
C105 C104 H104 126.5 . .
N102 C105 C104 110.4(5) . .
N102 C105 C106 120.8(5) . .
C104 C105 C106 128.8(5) . .
C105 C106 C109 109.5(5) . .
C105 C106 C108 110.2(5) . .
C109 C106 C108 109.6(5) . .
C105 C106 C107 109.7(5) . .
C109 C106 C107 109.2(5) . .
C108 C106 C107 108.6(5) . .
C106 C107 H10D 109.5 . .
C106 C107 H10E 109.5 . .
H10D C107 H10E 109.5 . .
C106 C107 H10F 109.5 . .
H10D C107 H10F 109.5 . .
H10E C107 H10F 109.5 . .
C106 C108 H10A 109.5 . .
C106 C108 H10B 109.5 . .
H10A C108 H10B 109.5 . .
C106 C108 H10C 109.5 . .
H10A C108 H10C 109.5 . .
H10B C108 H10C 109.5 . .
N103 C109 C110 109.8(5) . .
N103 C109 C106 121.4(5) . .
C110 C109 C106 128.9(5) . .
C111 C110 C109 107.8(5) . .
C111 C110 H110 126.1 . .
C109 C110 H110 126.1 . .
C110 C111 C112 105.9(5) . .
C110 C111 H111 127.0 . .
C112 C111 H111 127.0 . .
N103 C112 C111 110.1(5) . .
N103 C112 C113 119.3(5) . .
C111 C112 C113 130.6(6) . .
N104 C113 C112 121.4(5) . .
N104 C113 H113 119.3 . .
C112 C113 H113 119.3 . .
C115 C114 C121 118.6(5) . .
C115 C114 N104 119.2(5) . .
C121 C114 N104 122.1(5) . .
C116 C115 C114 122.2(5) . .
C116 C115 H115 118.9 . .
C114 C115 H115 118.9 . .
C115 C116 C119 119.1(5) . .
C115 C116 C117 120.7(5) . .
C119 C116 C117 120.2(5) . .
C116 C117 H11D 109.5 . .
C116 C117 H11E 109.5 . .
H11D C117 H11E 109.5 . .
C116 C117 H11F 109.5 . .
H11D C117 H11F 109.5 . .
H11E C117 H11F 109.5 . .
C119 C118 H11A 109.5 . .
C119 C118 H11B 109.5 . .
H11A C118 H11B 109.5 . .
C119 C118 H11C 109.5 . .
H11A C118 H11C 109.5 . .
H11B C118 H11C 109.5 . .
C120 C119 C116 118.8(5) . .
C120 C119 C118 120.5(5) . .
C116 C119 C118 120.6(5) . .
C119 C120 C121 122.8(5) . .
C119 C120 H120 118.6 . .
C121 C120 H120 118.6 . .
C120 C121 C114 118.2(5) . .
C120 C121 N105 118.5(5) . .
C114 C121 N105 123.1(5) . .
N105 C122 C123 123.0(6) . .
N105 C122 H122 118.5 . .
C123 C122 H122 118.5 . .
N106 C123 C124 109.8(6) . .
N106 C123 C122 119.4(5) . .
C124 C123 C122 130.8(7) . .
C125 C124 C123 107.1(6) . .
C125 C124 H124 126.4 . .
C123 C124 H124 126.4 . .
C124 C125 C126 107.0(6) . .
C124 C125 H125 126.5 . .
C126 C125 H125 126.5 . .
N106 C126 C125 109.6(6) . .
N106 C126 C127 123.9(6) . .
C125 C126 C127 126.3(6) . .
C130 C127 C126 114.7(5) . .
C130 C127 C128 109.3(7) . .
C126 C127 C128 108.3(6) . .
C130 C127 C129 109.3(6) . .
C126 C127 C129 107.6(6) . .
C128 C127 C129 107.3(6) . .
C127 C128 H12A 109.5 . .
C127 C128 H12B 109.5 . .
H12A C128 H12B 109.5 . .
C127 C128 H12C 109.5 . .
H12A C128 H12C 109.5 . .
H12B C128 H12C 109.5 . .
C127 C129 H12D 109.5 . .
C127 C129 H12E 109.5 . .
H12D C129 H12E 109.5 . .
C127 C129 H12F 109.5 . .
H12D C129 H12F 109.5 . .
H12E C129 H12F 109.5 . .
N107 C130 C131 109.2(6) . .
N107 C130 C127 124.4(6) . .
C131 C130 C127 126.1(6) . .
C132 C131 C130 108.2(7) . .
C132 C131 H131 125.9 . .
C130 C131 H131 125.9 . .
C131 C132 C133 105.9(7) . .
C131 C132 H132 127.1 . .
C133 C132 H132 127.1 . .
N107 C133 C132 109.8(6) . .
N107 C133 C134 120.6(6) . .
C132 C133 C134 129.5(7) . .
N108 C134 C133 122.6(6) . .
N108 C134 H134 118.7 . .
C133 C134 H134 118.7 . .
C136 C135 C142 117.5(5) . .
C136 C135 N108 119.0(5) . .
C142 C135 N108 123.5(5) . .
C137 C136 C135 123.4(6) . .
C137 C136 H136 118.3 . .
C135 C136 H136 118.3 . .
C136 C137 C140 118.5(6) . .
C136 C137 C138 120.0(6) . .
C140 C137 C138 121.4(6) . .
C137 C138 H13A 109.5 . .
C137 C138 H13B 109.5 . .
H13A C138 H13B 109.5 . .
C137 C138 H13C 109.5 . .
H13A C138 H13C 109.5 . .
H13B C138 H13C 109.5 . .
C140 C139 H13D 109.5 . .
C140 C139 H13E 109.5 . .
H13D C139 H13E 109.5 . .
C140 C139 H13F 109.5 . .
H13D C139 H13F 109.5 . .
H13E C139 H13F 109.5 . .
C141 C140 C137 119.1(6) . .
C141 C140 C139 119.9(6) . .
C137 C140 C139 121.0(6) . .
C140 C141 C142 122.1(6) . .
C140 C141 H141 119.0 . .
C142 C141 H141 119.0 . .
C135 C142 C141 119.3(5) . .
C135 C142 N101 122.1(5) . .
C141 C142 N101 118.5(5) . .
N109 C143 C144 122.2(7) . .
N109 C143 H143 118.9 . .
C144 C143 H143 118.9 . .
C145 C144 C143 118.2(7) . .
C145 C144 H144 120.9 . .
C143 C144 H144 120.9 . .
C144 C145 C146 119.9(8) . .
C144 C145 H145 120.0 . .
C146 C145 H145 120.0 . .
C147 C146 C145 118.7(8) . .
C147 C146 H146 120.6 . .
C145 C146 H146 120.6 . .
N109 C147 C146 122.1(7) . .
N109 C147 H147 119.0 . .
C146 C147 H147 119.0 . .
C152 N110 C148 118.3(16) . .
C152 N110 Er2 115.6(13) . .
C148 N110 Er2 125.6(11) . .
N110 C148 C149 123.9(14) . .
N110 C148 H148 118.0 . .
C149 C148 H148 118.0 . .
C150 C149 C148 117.1(15) . .
C150 C149 H149 121.5 . .
C148 C149 H149 121.5 . .
C151 C150 C149 122.3(18) . .
C151 C150 H150 118.8 . .
C149 C150 H150 118.8 . .
C150 C151 C152 118.4(15) . .
C150 C151 H151 120.8 . .
C152 C151 H151 120.8 . .
N110 C152 C151 119.8(16) . .
N110 C152 H152 120.1 . .
C151 C152 H152 120.1 . .
N200 C200 C201 122.4(15) . .
N200 C200 H200 118.8 . .
C201 C200 H200 118.8 . .
C202 C201 C200 119.7(16) . .
C202 C201 H201 120.1 . .
C200 C201 H201 120.1 . .
C201 C202 C203 120.6(16) . .
C201 C202 H202 119.7 . .
C203 C202 H202 119.7 . .
C204 C203 C202 123.8(15) . .
C204 C203 H203 118.1 . .
C202 C203 H203 118.1 . .
C203 C204 N200 120.0(14) . .
C203 C204 H204 120.0 . .
N200 C204 H204 120.0 . .
C1 N1 C42 116.8(5) . .
C1 N1 U1 111.0(4) . .
C42 N1 U1 122.4(3) . .
C5 N2 C2 106.4(5) . .
C5 N2 U1 134.8(4) . .
C2 N2 U1 114.5(4) . .
C9 N3 C12 105.8(5) . .
C9 N3 U1 135.6(4) . .
C12 N3 U1 116.9(3) . .
C13 N4 C14 117.6(5) . .
C13 N4 U1 114.9(4) . .
C14 N4 U1 120.0(3) . .
C22 N5 C21 115.0(5) . .
C22 N5 Er1 109.0(4) . .
C21 N5 Er1 130.0(4) . .
C26 N6 C23 107.2(5) . .
C26 N6 Er1 134.0(4) . .
C23 N6 Er1 114.5(4) . .
C30 N7 C33 106.5(5) . .
C30 N7 Er1 134.9(5) . .
C33 N7 Er1 115.1(4) . .
C34 N8 C35 115.9(5) . .
C34 N8 Er1 112.6(4) . .
C35 N8 Er1 128.9(4) . .
C43 N9 C47 117.7(6) . .
C43 N9 Er1 121.5(5) . .
C47 N9 Er1 120.7(5) . .
C48 N10 C52 116.8(5) . .
C48 N10 Er1 118.3(4) . .
C52 N10 Er1 124.3(4) . .
C101 N101 C142 116.6(5) . .
C101 N101 U2 113.5(4) . .
C142 N101 U2 122.8(3) . .
C105 N102 C102 105.5(4) . .
C105 N102 U2 136.8(4) . .
C102 N102 U2 115.7(3) . .
C109 N103 C112 106.5(5) . .
C109 N103 U2 135.5(4) . .
C112 N103 U2 115.4(3) . .
C113 N104 C114 117.2(5) . .
C113 N104 U2 113.3(4) . .
C114 N104 U2 121.4(3) . .
C122 N105 C121 116.2(5) . .
C122 N105 Er2 111.8(4) . .
C121 N105 Er2 128.2(3) . .
C126 N106 C123 106.5(5) . .
C126 N106 Er2 137.3(4) . .
C123 N106 Er2 116.2(4) . .
C130 N107 C133 106.9(5) . .
C130 N107 Er2 137.5(4) . .
C133 N107 Er2 115.4(4) . .
C134 N108 C135 115.2(5) . .
C134 N108 Er2 111.1(4) . .
C135 N108 Er2 129.4(3) . .
C143 N109 C147 118.9(6) . .
C143 N109 Er2 118.3(5) . .
C147 N109 Er2 122.2(4) . .
C200 N200 C204 112.5(15) . .
U1 O1 Er1 177.3(2) . .
U1 O2 U1 107.51(15) . 3_777
U2 O3 Er2 179.4(2) . .
U2 O4 U2 108.15(15) . 3_656
O1 Er1 N7 143.45(17) . .
O1 Er1 N6 137.72(16) . .
N7 Er1 N6 73.53(18) . .
O1 Er1 N9 104.50(17) . .
N7 Er1 N9 90.31(18) . .
N6 Er1 N9 91.02(18) . .
O1 Er1 N8 81.98(15) . .
N7 Er1 N8 69.38(17) . .
N6 Er1 N8 140.29(16) . .
N9 Er1 N8 75.69(16) . .
O1 Er1 N10 82.46(15) . .
N7 Er1 N10 79.16(17) . .
N6 Er1 N10 89.37(17) . .
N9 Er1 N10 168.90(17) . .
N8 Er1 N10 97.07(16) . .
O1 Er1 N5 77.25(14) . .
N7 Er1 N5 139.30(17) . .
N6 Er1 N5 70.23(16) . .
N9 Er1 N5 72.63(16) . .
N8 Er1 N5 135.94(15) . .
N10 Er1 N5 117.81(16) . .
O3 Er2 N107 139.54(16) . .
O3 Er2 N106 139.87(17) . .
N107 Er2 N106 72.57(18) . .
O3 Er2 N110 81.2(5) . .
N107 Er2 N110 86.1(5) . .
N106 Er2 N110 77.9(5) . .
O3 Er2 N109 100.93(15) . .
N107 Er2 N109 95.41(17) . .
N106 Er2 N109 97.36(17) . .
N110 Er2 N109 174.3(4) . .
O3 Er2 N111 78.8(4) . .
N107 Er2 N111 80.9(5) . .
N106 Er2 N111 86.9(4) . .
N110 Er2 N111 12.2(4) . .
N109 Er2 N111 173.3(4) . .
O3 Er2 N105 80.28(14) . .
N107 Er2 N105 139.81(16) . .
N106 Er2 N105 69.50(16) . .
N110 Er2 N105 98.4(4) . .
N109 Er2 N105 76.95(16) . .
N111 Er2 N105 109.5(4) . .
O3 Er2 N108 79.77(14) . .
N107 Er2 N108 69.89(16) . .
N106 Er2 N108 140.03(17) . .
N110 Er2 N108 112.3(4) . .
N109 Er2 N108 73.29(16) . .
N111 Er2 N108 100.1(4) . .
N105 Er2 N108 139.98(15) . .
O1 U1 O2 175.64(16) . .
O1 U1 O2 103.16(14) . 3_777
O2 U1 O2 72.49(15) . 3_777
O1 U1 N2 89.72(16) . .
O2 U1 N2 93.96(15) . .
O2 U1 N2 141.82(14) 3_777 .
O1 U1 N3 89.33(16) . .
O2 U1 N3 94.05(15) . .
O2 U1 N3 143.01(14) 3_777 .
N2 U1 N3 71.43(15) . .
O1 U1 N4 74.25(15) . .
O2 U1 N4 104.65(15) . .
O2 U1 N4 84.25(14) 3_777 .
N2 U1 N4 133.93(15) . .
N3 U1 N4 65.61(15) . .
O1 U1 N1 74.77(16) . .
O2 U1 N1 104.53(15) . .
O2 U1 N1 81.55(14) 3_777 .
N2 U1 N1 67.23(15) . .
N3 U1 N1 135.43(15) . .
N4 U1 N1 141.78(15) . .
O1 U1 U1 135.58(12) . 3_777
O2 U1 U1 40.08(10) . 3_777
O2 U1 U1 32.42(8) 3_777 3_777
N2 U1 U1 124.71(11) . 3_777
N3 U1 U1 125.37(11) . 3_777
N4 U1 U1 94.27(10) . 3_777
N1 U1 U1 92.39(11) . 3_777
O3 U2 O4 172.84(15) . .
O3 U2 O4 101.07(14) . 3_656
O4 U2 O4 71.85(15) . 3_656
O3 U2 N102 91.22(15) . .
O4 U2 N102 93.95(14) . .
O4 U2 N102 142.80(13) 3_656 .
O3 U2 N103 90.42(15) . .
O4 U2 N103 96.00(15) . .
O4 U2 N103 143.70(13) 3_656 .
N102 U2 N103 69.96(15) . .
O3 U2 N101 74.43(15) . .
O4 U2 N101 103.12(14) . .
O4 U2 N101 82.93(13) 3_656 .
N102 U2 N101 66.65(14) . .
N103 U2 N101 133.36(14) . .
O3 U2 N104 73.28(15) . .
O4 U2 N104 106.47(14) . .
O4 U2 N104 84.33(13) 3_656 .
N102 U2 N104 132.86(14) . .
N103 U2 N104 66.05(14) . .
N101 U2 N104 142.12(14) . .
O3 U2 U2 132.85(11) . 3_656
O4 U2 U2 40.07(10) . 3_656
O4 U2 U2 31.78(8) 3_656 3_656
N102 U2 U2 125.29(10) . 3_656
N103 U2 U2 127.15(11) . 3_656
N101 U2 U2 92.43(10) . 3_656
N104 U2 U2 95.18(10) . 3_656
C156 C157 N111 122.9(17) . .
C156 C157 H252 118.5 . .
N111 C157 H252 118.5 . .
C153 N111 C157 116.9(18) . .
C153 N111 Er2 120.4(15) . .
C157 N111 Er2 121.6(12) . .
C157 C156 C155 117.2(17) . .
C157 C156 H251 121.4 . .
C155 C156 H251 121.4 . .
C155 C154 C153 114.6(18) . .
C155 C154 H249 122.7 . .
C153 C154 H249 122.7 . .
N111 C153 C154 126.9(18) . .
N111 C153 H248 116.5 . .
C154 C153 H248 116.5 . .
C154 C155 C156 121.3(18) . .
C154 C155 H250 119.3 . .
C156 C155 H250 119.3 . .

loop_
_geom_bond_atom_site_label_1
_geom_bond_atom_site_label_2
_geom_bond_distance
_geom_bond_site_symmetry_2
C1 N1 1.317(7) .
C1 C2 1.404(8) .
C1 H1 0.9500 .
C2 N2 1.391(7) .
C2 C3 1.401(8) .
C3 C4 1.380(9) .
C3 H3 0.9500 .
C4 C5 1.394(8) .
C4 H4 0.9500 .
C5 N2 1.357(7) .
C5 C6 1.519(8) .
C6 C9 1.526(8) .
C6 C8 1.527(8) .
C6 C7 1.539(8) .
C7 H7A 0.9800 .
C7 H7B 0.9800 .
C7 H7C 0.9800 .
C8 H8A 0.9800 .
C8 H8B 0.9800 .
C8 H8C 0.9800 .
C9 N3 1.361(7) .
C9 C10 1.404(8) .
C10 C11 1.395(9) .
C10 H10 0.9500 .
C11 C12 1.386(8) .
C11 H11 0.9500 .
C12 N3 1.389(7) .
C12 C13 1.419(8) .
C13 N4 1.281(7) .
C13 H13 0.9500 .
C14 C15 1.397(8) .
C14 C21 1.408(8) .
C14 N4 1.428(7) .
C15 C16 1.385(8) .
C15 H15 0.9500 .
C16 C19 1.405(8) .
C16 C17 1.479(8) .
C17 H17A 0.9800 .
C17 H17B 0.9800 .
C17 H17C 0.9800 .
C18 C19 1.496(8) .
C18 H18A 0.9800 .
C18 H18B 0.9800 .
C18 H18C 0.9800 .
C19 C20 1.373(8) .
C20 C21 1.400(8) .
C20 H20 0.9500 .
C21 N5 1.433(7) .
C22 N5 1.300(7) .
C22 C23 1.412(8) .
C22 H22 0.9500 .
C23 N6 1.370(8) .
C23 C24 1.388(9) .
C24 C25 1.392(10) .
C24 H24 0.9500 .
C25 C26 1.382(9) .
C25 H25 0.9500 .
C26 N6 1.360(7) .
C26 C27 1.508(10) .
C27 C30 1.500(10) .
C27 C28 1.521(10) .
C27 C29 1.538(10) .
C28 H28A 0.9800 .
C28 H28B 0.9800 .
C28 H28C 0.9800 .
C29 H29A 0.9800 .
C29 H29B 0.9800 .
C29 H29C 0.9800 .
C30 N7 1.359(8) .
C30 C31 1.387(10) .
C31 C32 1.386(11) .
C31 H31 0.9500 .
C32 C33 1.383(9) .
C32 H32 0.9500 .
C33 N7 1.369(8) .
C33 C34 1.413(9) .
C34 N8 1.284(7) .
C34 H34 0.9500 .
C35 C36 1.394(8) .
C35 C42 1.416(8) .
C35 N8 1.430(7) .
C36 C37 1.380(9) .
C36 H36 0.9500 .
C37 C40 1.396(9) .
C37 C38 1.490(9) .
C38 H38A 0.9800 .
C38 H38B 0.9800 .
C38 H38C 0.9800 .
C39 C40 1.495(9) .
C39 H39A 0.9800 .
C39 H39B 0.9800 .
C39 H39C 0.9800 .
C40 C41 1.390(8) .
C41 C42 1.383(8) .
C41 H41 0.9500 .
C42 N1 1.427(7) .
C43 N9 1.334(9) .
C43 C44 1.372(9) .
C43 H43 0.9500 .
C44 C45 1.368(13) .
C44 H44 0.9500 .
C45 C46 1.358(14) .
C45 H45 0.9500 .
C46 C47 1.348(10) .
C46 H46 0.9500 .
C47 N9 1.341(8) .
C47 H47 0.9500 .
C48 N10 1.330(8) .
C48 C49 1.376(9) .
C48 H48 0.9500 .
C49 C50 1.377(9) .
C49 H49 0.9500 .
C50 C51 1.365(9) .
C50 H50 0.9500 .
C51 C52 1.380(9) .
C51 H51 0.9500 .
C52 N10 1.341(8) .
C52 H52 0.9500 .
C101 N101 1.314(7) .
C101 C102 1.417(8) .
C101 H101 0.9500 .
C102 N102 1.371(7) .
C102 C103 1.392(8) .
C103 C104 1.377(8) .
C103 H103 0.9500 .
C104 C105 1.401(8) .
C104 H104 0.9500 .
C105 N102 1.359(7) .
C105 C106 1.505(8) .
C106 C109 1.519(8) .
C106 C108 1.549(8) .
C106 C107 1.550(8) .
C107 H10D 0.9800 .
C107 H10E 0.9800 .
C107 H10F 0.9800 .
C108 H10A 0.9800 .
C108 H10B 0.9800 .
C108 H10C 0.9800 .
C109 N103 1.351(7) .
C109 C110 1.406(8) .
C110 C111 1.377(8) .
C110 H110 0.9500 .
C111 C112 1.402(8) .
C111 H111 0.9500 .
C112 N103 1.384(7) .
C112 C113 1.412(8) .
C113 N104 1.302(7) .
C113 H113 0.9500 .
C114 C115 1.396(8) .
C114 C121 1.405(8) .
C114 N104 1.425(7) .
C115 C116 1.379(7) .
C115 H115 0.9500 .
C116 C119 1.407(8) .
C116 C117 1.502(8) .
C117 H11D 0.9800 .
C117 H11E 0.9800 .
C117 H11F 0.9800 .
C118 C119 1.501(8) .
C118 H11A 0.9800 .
C118 H11B 0.9800 .
C118 H11C 0.9800 .
C119 C120 1.371(8) .
C120 C121 1.399(8) .
C120 H120 0.9500 .
C121 N105 1.438(7) .
C122 N105 1.304(7) .
C122 C123 1.403(8) .
C122 H122 0.9500 .
C123 N106 1.382(8) .
C123 C124 1.390(8) .
C124 C125 1.372(9) .
C124 H124 0.9500 .
C125 C126 1.411(9) .
C125 H125 0.9500 .
C126 N106 1.357(7) .
C126 C127 1.525(9) .
C127 C130 1.499(10) .
C127 C128 1.538(9) .
C127 C129 1.552(10) .
C128 H12A 0.9800 .
C128 H12B 0.9800 .
C128 H12C 0.9800 .
C129 H12D 0.9800 .
C129 H12E 0.9800 .
C129 H12F 0.9800 .
C130 N107 1.350(7) .
C130 C131 1.390(10) .
C131 C132 1.378(11) .
C131 H131 0.9500 .
C132 C133 1.389(9) .
C132 H132 0.9500 .
C133 N107 1.378(8) .
C133 C134 1.405(8) .
C134 N108 1.305(7) .
C134 H134 0.9500 .
C135 C136 1.394(8) .
C135 C142 1.394(8) .
C135 N108 1.430(7) .
C136 C137 1.384(9) .
C136 H136 0.9500 .
C137 C140 1.394(9) .
C137 C138 1.507(9) .
C138 H13A 0.9800 .
C138 H13B 0.9800 .
C138 H13C 0.9800 .
C139 C140 1.500(9) .
C139 H13D 0.9800 .
C139 H13E 0.9800 .
C139 H13F 0.9800 .
C140 C141 1.378(8) .
C141 C142 1.404(8) .
C141 H141 0.9500 .
C142 N101 1.426(7) .
C143 N109 1.330(8) .
C143 C144 1.389(10) .
C143 H143 0.9500 .
C144 C145 1.361(11) .
C144 H144 0.9500 .
C145 C146 1.375(11) .
C145 H145 0.9500 .
C146 C147 1.371(9) .
C146 H146 0.9500 .
C147 N109 1.332(8) .
C147 H147 0.9500 .
N110 C152 1.34(2) .
N110 C148 1.36(2) .
N110 Er2 2.430(18) .
C148 C149 1.375(19) .
C148 H148 0.9500 .
C149 C150 1.35(2) .
C149 H149 0.9500 .
C150 C151 1.34(3) .
C150 H150 0.9500 .
C151 C152 1.45(2) .
C151 H151 0.9500 .
C152 H152 0.9500 .
C200 N200 1.346(19) .
C200 C201 1.38(2) .
C200 H200 0.9500 .
C201 C202 1.193(17) .
C201 H201 0.9500 .
C202 C203 1.299(18) .
C202 H202 0.9500 .
C203 C204 1.264(16) .
C203 H203 0.9500 .
C204 N200 1.391(15) .
C204 H204 0.9500 .
N1 U1 2.593(5) .
N2 U1 2.451(4) .
N3 U1 2.477(4) .
N4 U1 2.571(4) .
N5 Er1 2.581(5) .
N6 Er1 2.359(5) .
N7 Er1 2.358(5) .
N8 Er1 2.497(5) .
N9 Er1 2.431(5) .
N10 Er1 2.502(5) .
N101 U2 2.546(4) .
N102 U2 2.478(4) .
N103 U2 2.493(4) .
N104 U2 2.591(4) .
N105 Er2 2.527(5) .
N106 Er2 2.371(5) .
N107 Er2 2.367(5) .
N108 Er2 2.539(5) .
N109 Er2 2.442(5) .
O1 U1 1.911(4) .
O1 Er1 2.159(4) .
O2 U1 1.939(3) .
O2 U1 2.329(4) 3_777
O3 U2 1.897(4) .
O3 Er2 2.185(4) .
O4 U2 1.932(3) .
O4 U2 2.361(3) 3_656
Er2 N111 2.459(19) .
U1 O2 2.329(4) 3_777
U1 U1 3.4503(4) 3_777
U2 O4 2.361(3) 3_656
U2 U2 3.4853(4) 3_656
C157 C156 1.35(2) .
C157 N111 1.37(2) .
C157 H252 0.9500 .
N111 C153 1.25(2) .
C156 C155 1.39(3) .
C156 H251 0.9500 .
C154 C155 1.37(3) .
C154 C153 1.40(3) .
C154 H249 0.9500 .
C153 H248 0.9500 .
C155 H250 0.9500 .

loop_
_geom_torsion_atom_site_label_1
_geom_torsion_atom_site_label_2
_geom_torsion_atom_site_label_3
_geom_torsion_atom_site_label_4
_geom_torsion
_geom_torsion_site_symmetry_1
_geom_torsion_site_symmetry_4
N1 C1 C2 N2 3.1(9) . .
N1 C1 C2 C3 179.0(6) . .
N2 C2 C3 C4 -0.7(7) . .
C1 C2 C3 C4 -177.0(6) . .
C2 C3 C4 C5 0.9(7) . .
C3 C4 C5 N2 -0.7(7) . .
C3 C4 C5 C6 -180.0(6) . .
N2 C5 C6 C9 60.2(7) . .
C4 C5 C6 C9 -120.6(7) . .
N2 C5 C6 C8 -179.8(5) . .
C4 C5 C6 C8 -0.6(9) . .
N2 C5 C6 C7 -59.0(7) . .
C4 C5 C6 C7 120.2(7) . .
C5 C6 C9 N3 -55.2(7) . .
C8 C6 C9 N3 -176.0(6) . .
C7 C6 C9 N3 65.0(7) . .
C5 C6 C9 C10 126.0(7) . .
C8 C6 C9 C10 5.2(9) . .
C7 C6 C9 C10 -113.8(7) . .
N3 C9 C10 C11 0.6(7) . .
C6 C9 C10 C11 179.5(6) . .
C9 C10 C11 C12 -0.9(7) . .
C10 C11 C12 N3 1.0(7) . .
C10 C11 C12 C13 176.1(6) . .
C11 C12 C13 N4 177.2(6) . .
N3 C12 C13 N4 -7.9(8) . .
C21 C14 C15 C16 2.4(9) . .
N4 C14 C15 C16 179.1(5) . .
C14 C15 C16 C19 -0.8(9) . .
C14 C15 C16 C17 -179.6(6) . .
C15 C16 C19 C20 -0.5(9) . .
C17 C16 C19 C20 178.2(6) . .
C15 C16 C19 C18 -178.9(6) . .
C17 C16 C19 C18 -0.1(9) . .
C16 C19 C20 C21 0.3(10) . .
C18 C19 C20 C21 178.7(6) . .
C19 C20 C21 C14 1.2(9) . .
C19 C20 C21 N5 -174.7(6) . .
C15 C14 C21 C20 -2.5(8) . .
N4 C14 C21 C20 -179.1(5) . .
C15 C14 C21 N5 173.3(5) . .
N4 C14 C21 N5 -3.4(9) . .
N5 C22 C23 N6 -2.3(10) . .
N5 C22 C23 C24 -168.5(7) . .
N6 C23 C24 C25 -0.5(9) . .
C22 C23 C24 C25 167.2(7) . .
C23 C24 C25 C26 0.0(9) . .
C24 C25 C26 N6 0.5(8) . .
C24 C25 C26 C27 175.2(7) . .
N6 C26 C27 C30 -39.6(9) . .
C25 C26 C27 C30 146.5(7) . .
N6 C26 C27 C28 -161.8(7) . .
C25 C26 C27 C28 24.3(10) . .
N6 C26 C27 C29 81.5(8) . .
C25 C26 C27 C29 -92.3(8) . .
C26 C27 C30 N7 13.8(10) . .
C28 C27 C30 N7 136.4(8) . .
C29 C27 C30 N7 -107.2(8) . .
C26 C27 C30 C31 -166.8(7) . .
C28 C27 C30 C31 -44.2(11) . .
C29 C27 C30 C31 72.2(10) . .
N7 C30 C31 C32 -1.2(10) . .
C27 C30 C31 C32 179.4(8) . .
C30 C31 C32 C33 0.6(11) . .
C31 C32 C33 N7 0.2(10) . .
C31 C32 C33 C34 178.5(8) . .
N7 C33 C34 N8 12.2(10) . .
C32 C33 C34 N8 -166.0(8) . .
C42 C35 C36 C37 -1.7(9) . .
N8 C35 C36 C37 173.3(6) . .
C35 C36 C37 C40 1.0(10) . .
C35 C36 C37 C38 -174.9(7) . .
C36 C37 C40 C41 -1.2(10) . .
C38 C37 C40 C41 174.5(7) . .
C36 C37 C40 C39 179.0(6) . .
C38 C37 C40 C39 -5.3(10) . .
C37 C40 C41 C42 2.4(9) . .
C39 C40 C41 C42 -177.8(6) . .
C40 C41 C42 C35 -3.1(9) . .
C40 C41 C42 N1 179.4(5) . .
C36 C35 C42 C41 2.7(8) . .
N8 C35 C42 C41 -172.1(5) . .
C36 C35 C42 N1 -179.9(5) . .
N8 C35 C42 N1 5.4(8) . .
N9 C43 C44 C45 -0.6(12) . .
C43 C44 C45 C46 -0.2(14) . .
C44 C45 C46 C47 0.8(15) . .
C45 C46 C47 N9 -0.6(14) . .
N10 C48 C49 C50 1.9(10) . .
C48 C49 C50 C51 1.0(10) . .
C49 C50 C51 C52 -2.2(10) . .
C50 C51 C52 N10 0.6(11) . .
N101 C101 C102 N102 5.4(8) . .
N101 C101 C102 C103 -176.1(6) . .
N102 C102 C103 C104 0.0(7) . .
C101 C102 C103 C104 -178.5(6) . .
C102 C103 C104 C105 -0.1(7) . .
C103 C104 C105 N102 0.1(7) . .
C103 C104 C105 C106 178.9(6) . .
N102 C105 C106 C109 54.3(7) . .
C104 C105 C106 C109 -124.4(7) . .
N102 C105 C106 C108 175.0(5) . .
C104 C105 C106 C108 -3.7(9) . .
N102 C105 C106 C107 -65.5(7) . .
C104 C105 C106 C107 115.8(7) . .
C105 C106 C109 N103 -56.3(7) . .
C108 C106 C109 N103 -177.3(6) . .
C107 C106 C109 N103 63.9(7) . .
C105 C106 C109 C110 123.6(7) . .
C108 C106 C109 C110 2.7(9) . .
C107 C106 C109 C110 -116.2(7) . .
N103 C109 C110 C111 -0.3(7) . .
C106 C109 C110 C111 179.8(6) . .
C109 C110 C111 C112 0.5(7) . .
C110 C111 C112 N103 -0.6(7) . .
C110 C111 C112 C113 177.5(6) . .
N103 C112 C113 N104 -4.8(8) . .
C111 C112 C113 N104 177.3(6) . .
C121 C114 C115 C116 4.8(8) . .
N104 C114 C115 C116 -177.6(5) . .
C114 C115 C116 C119 -1.0(9) . .
C114 C115 C116 C117 179.6(5) . .
C115 C116 C119 C120 -2.3(9) . .
C117 C116 C119 C120 177.1(5) . .
C115 C116 C119 C118 179.3(5) . .
C117 C116 C119 C118 -1.3(9) . .
C116 C119 C120 C121 1.8(9) . .
C118 C119 C120 C121 -179.8(6) . .
C119 C120 C121 C114 2.1(9) . .
C119 C120 C121 N105 -173.5(5) . .
C115 C114 C121 C120 -5.2(8) . .
N104 C114 C121 C120 177.3(5) . .
C115 C114 C121 N105 170.1(5) . .
N104 C114 C121 N105 -7.5(8) . .
N105 C122 C123 N106 -3.6(9) . .
N105 C122 C123 C124 177.0(6) . .
N106 C123 C124 C125 0.5(8) . .
C122 C123 C124 C125 179.9(7) . .
C123 C124 C125 C126 -1.0(7) . .
C124 C125 C126 N106 1.3(7) . .
C124 C125 C126 C127 176.2(6) . .
N106 C126 C127 C130 -30.1(9) . .
C125 C126 C127 C130 155.7(6) . .
N106 C126 C127 C128 -152.5(6) . .
C125 C126 C127 C128 33.3(10) . .
N106 C126 C127 C129 91.8(7) . .
C125 C126 C127 C129 -82.4(8) . .
C126 C127 C130 N107 34.2(9) . .
C128 C127 C130 N107 156.0(6) . .
C129 C127 C130 N107 -86.7(8) . .
C126 C127 C130 C131 -152.6(7) . .
C128 C127 C130 C131 -30.8(10) . .
C129 C127 C130 C131 86.5(9) . .
N107 C130 C131 C132 -0.1(9) . .
C127 C130 C131 C132 -174.2(7) . .
C130 C131 C132 C133 -0.8(10) . .
C131 C132 C133 N107 1.4(9) . .
C131 C132 C133 C134 -176.7(7) . .
N107 C133 C134 N108 4.0(9) . .
C132 C133 C134 N108 -178.1(7) . .
C142 C135 C136 C137 0.6(9) . .
N108 C135 C136 C137 177.5(6) . .
C135 C136 C137 C140 -0.7(11) . .
C135 C136 C137 C138 180.0(7) . .
C136 C137 C140 C141 -1.0(10) . .
C138 C137 C140 C141 178.3(7) . .
C136 C137 C140 C139 -178.9(6) . .
C138 C137 C140 C139 0.4(11) . .
C137 C140 C141 C142 2.8(10) . .
C139 C140 C141 C142 -179.3(6) . .
C136 C135 C142 C141 1.1(8) . .
N108 C135 C142 C141 -175.6(5) . .
C136 C135 C142 N101 -179.9(5) . .
N108 C135 C142 N101 3.4(9) . .
C140 C141 C142 C135 -2.8(9) . .
C140 C141 C142 N101 178.2(5) . .
N109 C143 C144 C145 -1.3(12) . .
C143 C144 C145 C146 -0.1(13) . .
C144 C145 C146 C147 1.2(12) . .
C145 C146 C147 N109 -1.1(11) . .
C152 N110 C148 C149 0(3) . .
Er2 N110 C148 C149 171.4(12) . .
N110 C148 C149 C150 3(3) . .
C148 C149 C150 C151 -5(3) . .
C149 C150 C151 C152 4(3) . .
C148 N110 C152 C151 -1(3) . .
Er2 N110 C152 C151 -173.8(13) . .
C150 C151 C152 N110 0(3) . .
N200 C200 C201 C202 -2(4) . .
C200 C201 C202 C203 9(4) . .
C201 C202 C203 C204 -12(4) . .
C202 C203 C204 N200 8(3) . .
C2 C1 N1 C42 -166.4(5) . .
C2 C1 N1 U1 -19.5(7) . .
C41 C42 N1 C1 -131.6(6) . .
C35 C42 N1 C1 51.0(7) . .
C41 C42 N1 U1 85.6(6) . .
C35 C42 N1 U1 -91.8(6) . .
C4 C5 N2 C2 0.2(6) . .
C6 C5 N2 C2 179.6(5) . .
C4 C5 N2 U1 154.7(4) . .
C6 C5 N2 U1 -25.9(8) . .
C3 C2 N2 C5 0.3(6) . .
C1 C2 N2 C5 177.0(5) . .
C3 C2 N2 U1 -160.1(4) . .
C1 C2 N2 U1 16.6(7) . .
C10 C9 N3 C12 0.0(7) . .
C6 C9 N3 C12 -179.0(5) . .
C10 C9 N3 U1 -164.0(4) . .
C6 C9 N3 U1 17.0(9) . .
C11 C12 N3 C9 -0.6(6) . .
C13 C12 N3 C9 -176.5(5) . .
C11 C12 N3 U1 166.9(4) . .
C13 C12 N3 U1 -9.0(6) . .
C12 C13 N4 C14 169.5(5) . .
C12 C13 N4 U1 19.7(7) . .
C15 C14 N4 C13 125.1(6) . .
C21 C14 N4 C13 -58.3(7) . .
C15 C14 N4 U1 -86.7(6) . .
C21 C14 N4 U1 90.0(6) . .
C23 C22 N5 C21 165.0(6) . .
C23 C22 N5 Er1 9.5(7) . .
C20 C21 N5 C22 -46.3(8) . .
C14 C21 N5 C22 138.0(6) . .
C20 C21 N5 Er1 102.9(6) . .
C14 C21 N5 Er1 -72.8(7) . .
C25 C26 N6 C23 -0.8(7) . .
C27 C26 N6 C23 -175.5(6) . .
C25 C26 N6 Er1 -155.5(5) . .
C27 C26 N6 Er1 29.8(9) . .
C24 C23 N6 C26 0.8(8) . .
C22 C23 N6 C26 -167.7(6) . .
C24 C23 N6 Er1 161.0(5) . .
C22 C23 N6 Er1 -7.5(8) . .
C31 C30 N7 C33 1.3(8) . .
C27 C30 N7 C33 -179.3(7) . .
C31 C30 N7 Er1 -155.7(6) . .
C27 C30 N7 Er1 23.8(11) . .
C32 C33 N7 C30 -0.9(8) . .
C34 C33 N7 C30 -179.4(6) . .
C32 C33 N7 Er1 161.2(5) . .
C34 C33 N7 Er1 -17.3(8) . .
C33 C34 N8 C35 -164.0(6) . .
C33 C34 N8 Er1 -0.6(8) . .
C36 C35 N8 C34 56.6(8) . .
C42 C35 N8 C34 -128.7(6) . .
C36 C35 N8 Er1 -103.6(6) . .
C42 C35 N8 Er1 71.1(7) . .
C44 C43 N9 C47 0.9(10) . .
C44 C43 N9 Er1 -177.4(5) . .
C46 C47 N9 C43 -0.3(11) . .
C46 C47 N9 Er1 178.0(6) . .
C49 C48 N10 C52 -3.5(9) . .
C49 C48 N10 Er1 167.5(5) . .
C51 C52 N10 C48 2.1(9) . .
C51 C52 N10 Er1 -168.2(5) . .
C102 C101 N101 C142 -170.5(5) . .
C102 C101 N101 U2 -19.0(6) . .
C135 C142 N101 C101 57.9(7) . .
C141 C142 N101 C101 -123.1(6) . .
C135 C142 N101 U2 -90.7(6) . .
C141 C142 N101 U2 88.3(5) . .
C104 C105 N102 C102 -0.1(6) . .
C106 C105 N102 C102 -179.0(5) . .
C104 C105 N102 U2 162.4(4) . .
C106 C105 N102 U2 -16.5(8) . .
C103 C102 N102 C105 0.0(6) . .
C101 C102 N102 C105 178.8(5) . .
C103 C102 N102 U2 -166.8(4) . .
C101 C102 N102 U2 12.0(6) . .
C110 C109 N103 C112 -0.1(7) . .
C106 C109 N103 C112 179.9(5) . .
C110 C109 N103 U2 -160.0(4) . .
C106 C109 N103 U2 20.0(8) . .
C111 C112 N103 C109 0.4(6) . .
C113 C112 N103 C109 -177.9(5) . .
C111 C112 N103 U2 165.0(4) . .
C113 C112 N103 U2 -13.3(7) . .
C112 C113 N104 C114 168.6(5) . .
C112 C113 N104 U2 19.3(7) . .
C115 C114 N104 C113 129.4(6) . .
C121 C114 N104 C113 -53.1(7) . .
C115 C114 N104 U2 -84.0(6) . .
C121 C114 N104 U2 93.5(6) . .
C123 C122 N105 C121 162.9(6) . .
C123 C122 N105 Er2 2.8(7) . .
C120 C121 N105 C122 -51.1(7) . .
C114 C121 N105 C122 133.7(6) . .
C120 C121 N105 Er2 105.2(5) . .
C114 C121 N105 Er2 -70.1(7) . .
C125 C126 N106 C123 -1.0(7) . .
C127 C126 N106 C123 -176.0(6) . .
C125 C126 N106 Er2 177.1(4) . .
C127 C126 N106 Er2 2.1(10) . .
C124 C123 N106 C126 0.3(7) . .
C122 C123 N106 C126 -179.2(6) . .
C124 C123 N106 Er2 -178.2(4) . .
C122 C123 N106 Er2 2.3(7) . .
C131 C130 N107 C133 1.0(7) . .
C127 C130 N107 C133 175.2(6) . .
C131 C130 N107 Er2 175.2(5) . .
C127 C130 N107 Er2 -10.7(10) . .
C132 C133 N107 C130 -1.5(8) . .
C134 C133 N107 C130 176.8(6) . .
C132 C133 N107 Er2 -177.2(5) . .
C134 C133 N107 Er2 1.2(8) . .
C133 C134 N108 C135 -165.4(5) . .
C133 C134 N108 Er2 -6.3(7) . .
C136 C135 N108 C134 49.0(7) . .
C142 C135 N108 C134 -134.4(6) . .
C136 C135 N108 Er2 -105.5(6) . .
C142 C135 N108 Er2 71.1(7) . .
C144 C143 N109 C147 1.4(10) . .
C144 C143 N109 Er2 -169.7(6) . .
C146 C147 N109 C143 -0.2(10) . .
C146 C147 N109 Er2 170.5(5) . .
C201 C200 N200 C204 -2(3) . .
C203 C204 N200 C200 -1(3) . .
U1 O1 Er1 N7 16(5) . .
U1 O1 Er1 N6 156(5) . .
U1 O1 Er1 N9 -95(5) . .
U1 O1 Er1 N8 -23(5) . .
U1 O1 Er1 N10 76(5) . .
U1 O1 Er1 N5 -163(5) . .
C30 N7 Er1 O1 126.6(6) . .
C33 N7 Er1 O1 -28.9(6) . .
C30 N7 Er1 N6 -27.2(6) . .
C33 N7 Er1 N6 177.4(5) . .
C30 N7 Er1 N9 -118.1(7) . .
C33 N7 Er1 N9 86.4(5) . .
C30 N7 Er1 N8 167.3(7) . .
C33 N7 Er1 N8 11.8(4) . .
C30 N7 Er1 N10 65.4(6) . .
C33 N7 Er1 N10 -90.1(5) . .
C30 N7 Er1 N5 -55.0(7) . .
C33 N7 Er1 N5 149.6(4) . .
C26 N6 Er1 O1 -156.4(5) . .
C23 N6 Er1 O1 50.3(5) . .
C26 N6 Er1 N7 0.5(5) . .
C23 N6 Er1 N7 -152.8(4) . .
C26 N6 Er1 N9 90.5(6) . .
C23 N6 Er1 N9 -62.8(4) . .
C26 N6 Er1 N8 21.9(7) . .
C23 N6 Er1 N8 -131.3(4) . .
C26 N6 Er1 N10 -78.4(6) . .
C23 N6 Er1 N10 128.3(4) . .
C26 N6 Er1 N5 161.6(6) . .
C23 N6 Er1 N5 8.3(4) . .
C43 N9 Er1 O1 5.8(5) . .
C47 N9 Er1 O1 -172.5(5) . .
C43 N9 Er1 N7 -140.5(5) . .
C47 N9 Er1 N7 41.3(5) . .
C43 N9 Er1 N6 146.0(5) . .
C47 N9 Er1 N6 -32.2(5) . .
C43 N9 Er1 N8 -71.9(5) . .
C47 N9 Er1 N8 109.9(5) . .
C43 N9 Er1 N10 -122.1(9) . .
C47 N9 Er1 N10 59.7(11) . .
C43 N9 Er1 N5 77.1(5) . .
C47 N9 Er1 N5 -101.1(5) . .
C34 N8 Er1 O1 151.0(4) . .
C35 N8 Er1 O1 -48.3(5) . .
C34 N8 Er1 N7 -5.9(4) . .
C35 N8 Er1 N7 154.8(5) . .
C34 N8 Er1 N6 -27.9(5) . .
C35 N8 Er1 N6 132.8(5) . .
C34 N8 Er1 N9 -101.8(4) . .
C35 N8 Er1 N9 58.9(5) . .
C34 N8 Er1 N10 69.6(4) . .
C35 N8 Er1 N10 -129.6(5) . .
C34 N8 Er1 N5 -146.8(4) . .
C35 N8 Er1 N5 13.9(6) . .
C48 N10 Er1 O1 63.6(4) . .
C52 N10 Er1 O1 -126.2(5) . .
C48 N10 Er1 N7 -148.1(5) . .
C52 N10 Er1 N7 22.1(5) . .
C48 N10 Er1 N6 -74.8(4) . .
C52 N10 Er1 N6 95.4(5) . .
C48 N10 Er1 N9 -166.8(8) . .
C52 N10 Er1 N9 3.4(12) . .
C48 N10 Er1 N8 144.5(4) . .
C52 N10 Er1 N8 -45.3(5) . .
C48 N10 Er1 N5 -7.6(5) . .
C52 N10 Er1 N5 162.6(5) . .
C22 N5 Er1 O1 -161.7(4) . .
C21 N5 Er1 O1 47.6(5) . .
C22 N5 Er1 N7 19.2(5) . .
C21 N5 Er1 N7 -131.5(5) . .
C22 N5 Er1 N6 -9.2(4) . .
C21 N5 Er1 N6 -159.9(5) . .
C22 N5 Er1 N9 88.4(4) . .
C21 N5 Er1 N9 -62.3(5) . .
C22 N5 Er1 N8 134.3(4) . .
C21 N5 Er1 N8 -16.4(6) . .
C22 N5 Er1 N10 -87.5(4) . .
C21 N5 Er1 N10 121.8(5) . .
U2 O3 Er2 N107 17(18) . .
U2 O3 Er2 N106 149(18) . .
U2 O3 Er2 N110 90(18) . .
U2 O3 Er2 N109 -95(18) . .
U2 O3 Er2 N111 78(18) . .
U2 O3 Er2 N105 -170(100) . .
U2 O3 Er2 N108 -24(18) . .
C130 N107 Er2 O3 139.3(5) . .
C133 N107 Er2 O3 -46.9(5) . .
C130 N107 Er2 N106 -10.8(6) . .
C133 N107 Er2 N106 163.0(5) . .
C130 N107 Er2 N110 67.7(7) . .
C133 N107 Er2 N110 -118.5(6) . .
C130 N107 Er2 N109 -106.8(6) . .
C133 N107 Er2 N109 67.0(4) . .
C130 N107 Er2 N111 78.8(7) . .
C133 N107 Er2 N111 -107.4(6) . .
C130 N107 Er2 N105 -30.7(7) . .
C133 N107 Er2 N105 143.1(4) . .
C130 N107 Er2 N108 -176.8(6) . .
C133 N107 Er2 N108 -3.0(4) . .
C126 N106 Er2 O3 -134.9(6) . .
C123 N106 Er2 O3 43.1(5) . .
C126 N106 Er2 N107 15.0(6) . .
C123 N106 Er2 N107 -167.1(5) . .
C126 N106 Er2 N110 -74.7(7) . .
C123 N106 Er2 N110 103.2(6) . .
C126 N106 Er2 N109 108.4(6) . .
C123 N106 Er2 N109 -73.7(4) . .
C126 N106 Er2 N111 -66.4(7) . .
C123 N106 Er2 N111 111.6(6) . .
C126 N106 Er2 N105 -178.6(6) . .
C123 N106 Er2 N105 -0.6(4) . .
C126 N106 Er2 N108 35.7(7) . .
C123 N106 Er2 N108 -146.4(4) . .
C152 N110 Er2 O3 -71.9(15) . .
C148 N110 Er2 O3 116.3(16) . .
C152 N110 Er2 N107 69.6(15) . .
C148 N110 Er2 N107 -102.2(16) . .
C152 N110 Er2 N106 142.6(16) . .
C148 N110 Er2 N106 -29.3(15) . .
C152 N110 Er2 N109 176(4) . .
C148 N110 Er2 N109 4(6) . .
C152 N110 Er2 N111 6(3) . .
C148 N110 Er2 N111 -166(5) . .
C152 N110 Er2 N105 -150.6(15) . .
C148 N110 Er2 N105 37.6(17) . .
C152 N110 Er2 N108 3.2(17) . .
C148 N110 Er2 N108 -168.7(15) . .
C143 N109 Er2 O3 167.4(5) . .
C147 N109 Er2 O3 -3.5(5) . .
C143 N109 Er2 N107 24.5(5) . .
C147 N109 Er2 N107 -146.3(5) . .
C143 N109 Er2 N106 -48.5(5) . .
C147 N109 Er2 N106 140.7(5) . .
C143 N109 Er2 N110 -81(5) . .
C147 N109 Er2 N110 108(5) . .
C143 N109 Er2 N111 80(4) . .
C147 N109 Er2 N111 -90(4) . .
C143 N109 Er2 N105 -115.4(5) . .
C147 N109 Er2 N105 73.8(5) . .
C143 N109 Er2 N108 91.6(5) . .
C147 N109 Er2 N108 -79.2(5) . .
C122 N105 Er2 O3 -154.2(4) . .
C121 N105 Er2 O3 48.7(4) . .
C122 N105 Er2 N107 19.2(5) . .
C121 N105 Er2 N107 -137.9(4) . .
C122 N105 Er2 N106 -1.1(4) . .
C121 N105 Er2 N106 -158.2(5) . .
C122 N105 Er2 N110 -74.7(6) . .
C121 N105 Er2 N110 128.2(7) . .
C122 N105 Er2 N109 102.0(4) . .
C121 N105 Er2 N109 -55.1(4) . .
C122 N105 Er2 N111 -79.9(6) . .
C121 N105 Er2 N111 123.0(6) . .
C122 N105 Er2 N108 144.7(4) . .
C121 N105 Er2 N108 -12.4(6) . .
C134 N108 Er2 O3 157.6(4) . .
C135 N108 Er2 O3 -47.2(4) . .
C134 N108 Er2 N107 4.8(4) . .
C135 N108 Er2 N107 160.0(5) . .
C134 N108 Er2 N106 -16.3(5) . .
C135 N108 Er2 N106 139.0(4) . .
C134 N108 Er2 N110 81.6(6) . .
C135 N108 Er2 N110 -123.1(7) . .
C134 N108 Er2 N109 -97.6(4) . .
C135 N108 Er2 N109 57.6(4) . .
C134 N108 Er2 N111 81.0(6) . .
C135 N108 Er2 N111 -123.7(6) . .
C134 N108 Er2 N105 -141.2(4) . .
C135 N108 Er2 N105 14.0(5) . .
Er1 O1 U1 O2 97(5) . .
Er1 O1 U1 O2 93(5) . 3_777
Er1 O1 U1 N2 -51(5) . .
Er1 O1 U1 N3 -122(5) . .
Er1 O1 U1 N4 173(5) . .
Er1 O1 U1 N1 16(5) . .
Er1 O1 U1 U1 93(5) . 3_777
U1 O2 U1 O1 -4(2) 3_777 .
U1 O2 U1 O2 0.0 3_777 3_777
U1 O2 U1 N2 143.55(17) 3_777 .
U1 O2 U1 N3 -144.82(16) 3_777 .
U1 O2 U1 N4 -78.99(17) 3_777 .
U1 O2 U1 N1 76.06(17) 3_777 .
C5 N2 U1 O1 -97.4(5) . .
C2 N2 U1 O1 55.6(4) . .
C5 N2 U1 O2 84.9(5) . .
C2 N2 U1 O2 -122.1(4) . .
C5 N2 U1 O2 151.3(5) . 3_777
C2 N2 U1 O2 -55.6(5) . 3_777
C5 N2 U1 N3 -8.0(5) . .
C2 N2 U1 N3 145.0(4) . .
C5 N2 U1 N4 -29.9(6) . .
C2 N2 U1 N4 123.2(4) . .
C5 N2 U1 N1 -171.0(5) . .
C2 N2 U1 N1 -18.0(4) . .
C5 N2 U1 U1 112.6(5) . 3_777
C2 N2 U1 U1 -94.3(4) . 3_777
C9 N3 U1 O1 102.4(5) . .
C12 N3 U1 O1 -60.3(4) . .
C9 N3 U1 O2 -80.4(5) . .
C12 N3 U1 O2 116.9(4) . .
C9 N3 U1 O2 -146.3(5) . 3_777
C12 N3 U1 O2 51.0(5) . 3_777
C9 N3 U1 N2 12.5(5) . .
C12 N3 U1 N2 -150.2(4) . .
C9 N3 U1 N4 175.4(6) . .
C12 N3 U1 N4 12.7(4) . .
C9 N3 U1 N1 35.1(6) . .
C12 N3 U1 N1 -127.6(4) . .
C9 N3 U1 U1 -107.4(5) . 3_777
C12 N3 U1 U1 89.9(4) . 3_777
C13 N4 U1 O1 79.9(4) . .
C14 N4 U1 O1 -69.2(4) . .
C13 N4 U1 O2 -104.5(4) . .
C14 N4 U1 O2 106.5(4) . .
C13 N4 U1 O2 -174.7(4) . 3_777
C14 N4 U1 O2 36.3(4) . 3_777
C13 N4 U1 N2 6.1(5) . .
C14 N4 U1 N2 -143.0(4) . .
C13 N4 U1 N3 -16.7(4) . .
C14 N4 U1 N3 -165.7(4) . .
C13 N4 U1 N1 116.8(4) . .
C14 N4 U1 N1 -32.2(5) . .
C13 N4 U1 U1 -143.8(4) . 3_777
C14 N4 U1 U1 67.1(4) . 3_777
C1 N1 U1 O1 -77.0(4) . .
C42 N1 U1 O1 67.7(4) . .
C1 N1 U1 O2 107.4(4) . .
C42 N1 U1 O2 -107.9(4) . .
C1 N1 U1 O2 176.8(4) . 3_777
C42 N1 U1 O2 -38.5(4) . 3_777
C1 N1 U1 N2 19.2(4) . .
C42 N1 U1 N2 163.9(5) . .
C1 N1 U1 N3 -4.1(5) . .
C42 N1 U1 N3 140.6(4) . .
C1 N1 U1 N4 -113.9(4) . .
C42 N1 U1 N4 30.9(5) . .
C1 N1 U1 U1 146.1(4) . 3_777
C42 N1 U1 U1 -69.1(4) . 3_777
Er2 O3 U2 O4 87(18) . .
Er2 O3 U2 O4 96(18) . 3_656
Er2 O3 U2 N102 -49(18) . .
Er2 O3 U2 N103 -119(18) . .
Er2 O3 U2 N101 16(18) . .
Er2 O3 U2 N104 176(100) . .
Er2 O3 U2 U2 95(18) . 3_656
U2 O4 U2 O3 8.7(13) 3_656 .
U2 O4 U2 O4 0.0 3_656 3_656
U2 O4 U2 N102 144.84(16) 3_656 .
U2 O4 U2 N103 -144.92(15) 3_656 .
U2 O4 U2 N101 77.91(16) 3_656 .
U2 O4 U2 N104 -78.16(17) 3_656 .
C105 N102 U2 O3 -103.6(5) . .
C102 N102 U2 O3 57.6(4) . .
C105 N102 U2 O4 81.4(5) . .
C102 N102 U2 O4 -117.4(4) . .
C105 N102 U2 O4 146.2(5) . 3_656
C102 N102 U2 O4 -52.6(5) . 3_656
C105 N102 U2 N103 -13.6(5) . .
C102 N102 U2 N103 147.6(4) . .
C105 N102 U2 N101 -176.0(6) . .
C102 N102 U2 N101 -14.8(3) . .
C105 N102 U2 N104 -35.5(6) . .
C102 N102 U2 N104 125.7(4) . .
C105 N102 U2 U2 108.4(5) . 3_656
C102 N102 U2 U2 -90.4(4) . 3_656
C109 N103 U2 O3 102.8(5) . .
C112 N103 U2 O3 -55.8(4) . .
C109 N103 U2 O4 -80.4(5) . .
C112 N103 U2 O4 121.0(4) . .
C109 N103 U2 O4 -147.7(5) . 3_656
C112 N103 U2 O4 53.7(5) . 3_656
C109 N103 U2 N102 11.6(5) . .
C112 N103 U2 N102 -147.0(4) . .
C109 N103 U2 N101 34.0(6) . .
C112 N103 U2 N101 -124.6(4) . .
C109 N103 U2 N104 174.2(6) . .
C112 N103 U2 N104 15.6(4) . .
C109 N103 U2 U2 -108.1(5) . 3_656
C112 N103 U2 U2 93.3(4) . 3_656
C101 N101 U2 O3 -81.1(4) . .
C142 N101 U2 O3 68.4(4) . .
C101 N101 U2 O4 105.9(4) . .
C142 N101 U2 O4 -104.6(4) . .
C101 N101 U2 O4 175.3(4) . 3_656
C142 N101 U2 O4 -35.2(4) . 3_656
C101 N101 U2 N102 17.2(4) . .
C142 N101 U2 N102 166.7(4) . .
C101 N101 U2 N103 -5.7(5) . .
C142 N101 U2 N103 143.8(4) . .
C101 N101 U2 N104 -113.4(4) . .
C142 N101 U2 N104 36.1(5) . .
C101 N101 U2 U2 144.9(4) . 3_656
C142 N101 U2 U2 -65.6(4) . 3_656
C113 N104 U2 O3 80.2(4) . .
C114 N104 U2 O3 -67.6(4) . .
C113 N104 U2 O4 -107.3(4) . .
C114 N104 U2 O4 104.9(4) . .
C113 N104 U2 O4 -176.4(4) . 3_656
C114 N104 U2 O4 35.8(4) . 3_656
C113 N104 U2 N102 4.6(5) . .
C114 N104 U2 N102 -143.2(4) . .
C113 N104 U2 N103 -18.0(4) . .
C114 N104 U2 N103 -165.7(4) . .
C113 N104 U2 N101 112.8(4) . .
C114 N104 U2 N101 -35.0(5) . .
C113 N104 U2 U2 -146.5(4) . 3_656
C114 N104 U2 U2 65.7(4) . 3_656
C156 C157 N111 C153 0(3) . .
C156 C157 N111 Er2 -168.9(13) . .
O3 Er2 N111 C153 80.2(17) . .
N107 Er2 N111 C153 -135.0(17) . .
N106 Er2 N111 C153 -62.1(17) . .
N110 Er2 N111 C153 -20(3) . .
N109 Er2 N111 C153 168(3) . .
N105 Er2 N111 C153 4.8(18) . .
N108 Er2 N111 C153 157.5(16) . .
O3 Er2 N111 C157 -111.8(14) . .
N107 Er2 N111 C157 33.1(13) . .
N106 Er2 N111 C157 105.9(14) . .
N110 Er2 N111 C157 148(5) . .
N109 Er2 N111 C157 -24(5) . .
N105 Er2 N111 C157 172.9(13) . .
N108 Er2 N111 C157 -34.5(14) . .
N111 C157 C156 C155 3(3) . .
C157 N111 C153 C154 -3(3) . .
Er2 N111 C153 C154 165.8(18) . .
C155 C154 C153 N111 3(3) . .
C153 C154 C155 C156 0(3) . .
C157 C156 C155 C154 -3(3) . .
